data_4307474
loop_
_publ_author_name
'Ai-Ling Cheng'
'Na Liu'
'Jian-Yong Zhang'
'En-Qing Gao'

_publ_contact_author_address
;Shanghai Key Laboratory of Green Chemistry and Chemical Processes,
Department of Chemistry,
East China Normal University, 
Shanghai 200062, P. R. China
;
_publ_contact_author_email eqgao@chem.ecnu.edu.cn
_publ_contact_author_fax +86-21-62233424
_publ_contact_author_name 'En-Qing Gao'
_publ_contact_author_phone +86-21-62233404
_publ_section_title
;
Assembling the Cage-Based Metal-Organic Network from a Cubic Metalloligand
;
_journal_name_full 'Inorganic Chemistry'
_journal_page_first 1034
_journal_page_last 1035
_journal_paper_doi 10.1021/ic061943l
_journal_volume 46
_journal_year 2007
_chemical_formula_sum 'C130 H270 Co8 N52 Ni7 O93'
_chemical_formula_weight 4932.39
_chemical_name_systematic
; 
 ? 
;
_space_group_IT_number 2
_symmetry_cell_setting triclinic
_symmetry_space_group_name_Hall '-P 1'
_symmetry_space_group_name_H-M 'P -1'
_atom_sites_solution_hydrogens geom
_atom_sites_solution_primary direct
_atom_sites_solution_secondary difmap
_audit_creation_method SHELXL-97
_cell_angle_alpha 112.441(3)
_cell_angle_beta 98.555(4)
_cell_angle_gamma 112.615(4)
_cell_formula_units_Z 2
_cell_length_a 18.057(4)
_cell_length_b 18.204(4)
_cell_length_c 19.226(4)
_cell_measurement_reflns_used 930
_cell_measurement_temperature 293(2)
_cell_measurement_theta_max 19.651
_cell_measurement_theta_min 2.242
_cell_volume 5058.2(19)
_computing_cell_refinement 'Bruker SMART'
_computing_data_collection 'Bruker SMART'
_computing_data_reduction 'Bruker SHELXTL'
_computing_molecular_graphics 'Bruker SHELXTL'
_computing_publication_material 'Bruker SHELXTL'
_computing_structure_refinement 'SHELXL-97 (Sheldrick, 1997)'
_computing_structure_solution 'SHELXS-97 (Sheldrick, 1990)'
_diffrn_ambient_temperature 293(2)
_diffrn_measured_fraction_theta_full 0.986
_diffrn_measured_fraction_theta_max 0.986
_diffrn_measurement_device_type 'CCD area detector'
_diffrn_measurement_method 'phi and omega scans'
_diffrn_radiation_monochromator graphite
_diffrn_radiation_source 'fine-focus sealed tube'
_diffrn_radiation_type MoK\a
_diffrn_radiation_wavelength 0.71073
_diffrn_reflns_av_R_equivalents 0.0000
_diffrn_reflns_av_sigmaI/netI 0.0938
_diffrn_reflns_limit_h_max 21
_diffrn_reflns_limit_h_min -21
_diffrn_reflns_limit_k_max 20
_diffrn_reflns_limit_k_min -21
_diffrn_reflns_limit_l_max 22
_diffrn_reflns_limit_l_min 0
_diffrn_reflns_number 17571
_diffrn_reflns_theta_full 25.01
_diffrn_reflns_theta_max 25.01
_diffrn_reflns_theta_min 1.33
_diffrn_standards_decay_% 3.60
_exptl_absorpt_coefficient_mu 1.379
_exptl_absorpt_correction_T_max 0.9342
_exptl_absorpt_correction_T_min 0.8744
_exptl_absorpt_correction_type multi-scan
_exptl_crystal_colour pink
_exptl_crystal_density_diffrn 1.619
_exptl_crystal_density_method 'not measured'
_exptl_crystal_description block
_exptl_crystal_F_000 2570
_exptl_crystal_size_max 0.10
_exptl_crystal_size_mid 0.10
_exptl_crystal_size_min 0.05
_refine_diff_density_max 0.872
_refine_diff_density_min -0.718
_refine_diff_density_rms 0.093
_refine_ls_extinction_method none
_refine_ls_goodness_of_fit_ref 1.019
_refine_ls_hydrogen_treatment constr
_refine_ls_matrix_type full
_refine_ls_number_parameters 1315
_refine_ls_number_reflns 17571
_refine_ls_number_restraints 0
_refine_ls_restrained_S_all 1.019
_refine_ls_R_factor_all 0.1384
_refine_ls_R_factor_gt 0.0690
_refine_ls_shift/su_max 0.000
_refine_ls_shift/su_mean 0.000
_refine_ls_structure_factor_coef Fsqd
_refine_ls_weighting_details 'calc w=1/[\s^2^(Fo^2^)+(0.0843P)^2^+0.1203P] where P=(Fo^2^+2Fc^2^)/3'
_refine_ls_weighting_scheme calc
_refine_ls_wR_factor_gt 0.1467
_refine_ls_wR_factor_ref 0.1715
_reflns_number_gt 9800
_reflns_number_total 17571
_reflns_threshold_expression >2sigma(I)
_cod_data_source_file ic061943lsi20061011_044427.cif
_cod_data_source_block Gao
_cod_depositor_comments
;
The following automatic conversions were performed:
'_symmetry_cell_setting' value 'Triclinic' changed to 'triclinic'
according to '/home/saulius/struct/CIF-dictionaries/cif_core.dic'
dictionary named 'cif_core.dic' version 2.4.1 from 2010-06-29.

Automatic conversion script
Id: cif_fix_enum 1527 2010-12-29 10:47:43Z saulius 
;
_cod_original_cell_volume 5058(2)
_cod_database_code 4307474

loop_
_symmetry_equiv_pos_as_xyz
'x, y, z'
'-x, -y, -z'

loop_
_atom_site_label
_atom_site_type_symbol
_atom_site_fract_x
_atom_site_fract_y
_atom_site_fract_z
_atom_site_U_iso_or_equiv
_atom_site_adp_type
_atom_site_occupancy
_atom_site_symmetry_multiplicity
_atom_site_calc_flag
_atom_site_refinement_flags
_atom_site_disorder_assembly
_atom_site_disorder_group
Co1 Co 0.44466(5) 0.76968(5) 0.62973(5) 0.0340(2) Uani 1 1 d . . .
Co2 Co 0.38584(5) 0.48799(6) 0.74012(5) 0.0355(2) Uani 1 1 d . . .
Co3 Co 0.21214(5) 0.18910(5) 0.39738(5) 0.0297(2) Uani 1 1 d . . .
Co4 Co 0.26485(5) 0.46464(5) 0.27516(5) 0.0313(2) Uani 1 1 d . . .
Ni1 Ni 0.5000 1.0000 0.5000 0.0380(3) Uani 1 2 d S . .
Ni2 Ni 1.0000 0.5000 0.5000 0.0346(3) Uani 1 2 d S . .
Ni3 Ni 0.5000 0.0000 0.0000 0.0493(4) Uani 1 2 d S . .
Ni4 Ni 0.26205(7) 0.52139(8) 0.00104(6) 0.0629(3) Uani 1 1 d . . .
Ni5 Ni 0.0000 0.0000 0.0000 0.0464(3) Uani 1 2 d S . .
Ni6 Ni 1.0000 1.0000 0.5000 0.0578(4) Uani 1 2 d S . .
N1 N 0.4166(3) 0.6781(3) 0.6675(3) 0.0381(13) Uani 1 1 d . . .
N2 N 0.3939(3) 0.5750(3) 0.7072(3) 0.0340(13) Uani 1 1 d . . .
N3 N 0.3310(3) 0.3862(3) 0.6344(3) 0.0350(13) Uani 1 1 d . . .
N4 N 0.2663(3) 0.2768(3) 0.5085(3) 0.0270(11) Uani 1 1 d . . .
N5 N 0.2190(3) 0.2736(3) 0.3605(3) 0.0281(11) Uani 1 1 d . . .
N6 N 0.2359(3) 0.3676(3) 0.3107(3) 0.0271(11) Uani 1 1 d . . .
N7 N 0.3227(3) 0.5695(3) 0.3874(3) 0.0288(11) Uani 1 1 d . . .
N8 N 0.3887(3) 0.6799(3) 0.5141(3) 0.0271(11) Uani 1 1 d . . .
N9 N 0.5615(3) 0.7919(3) 0.6320(3) 0.0302(12) Uani 1 1 d . . .
N10 N 0.6861(3) 0.8104(3) 0.6203(3) 0.0277(11) Uani 1 1 d . . .
N11 N 0.4982(3) 0.5095(3) 0.7465(3) 0.0345(13) Uani 1 1 d . . .
N12 N 0.6247(3) 0.5283(3) 0.7398(3) 0.0302(12) Uani 1 1 d . . .
N13 N 0.4880(5) 0.9476(5) 0.3809(4) 0.081(2) Uani 1 1 d . . .
H13A H 0.5206 0.9989 0.3791 0.097 Uiso 1 1 calc R . .
N14 N 0.3850(4) 0.9954(5) 0.4650(6) 0.092(3) Uani 1 1 d . . .
H14A H 0.3458 0.9447 0.4637 0.111 Uiso 1 1 calc R . .
N15 N 1.0727(3) 0.5315(4) 0.4345(3) 0.0396(13) Uani 1 1 d . . .
H15A H 1.0506 0.4806 0.3862 0.047 Uiso 1 1 calc R . .
N16 N 0.9044(3) 0.5157(4) 0.4438(3) 0.0445(14) Uani 1 1 d . . .
H16B H 0.8721 0.4641 0.3959 0.053 Uiso 1 1 calc R . .
N17 N 0.4750(6) 0.1052(6) 0.0277(5) 0.098(3) Uani 1 1 d . . .
H17A H 0.4889 0.1257 -0.0074 0.117 Uiso 1 1 calc R . .
N18 N 0.6101(6) 0.0864(6) 0.0931(6) 0.088(2) Uani 1 1 d . . .
H18A H 0.6022 0.0787 0.1360 0.106 Uiso 1 1 calc R . .
N19 N 0.2977(4) 0.6113(5) 0.1125(4) 0.069(2) Uani 1 1 d . . .
H19A H 0.2771 0.5807 0.1392 0.083 Uiso 1 1 calc R . .
N20 N 0.1735(5) 0.5539(6) -0.0194(5) 0.092(3) Uani 1 1 d . . .
H20A H 0.1944 0.5949 -0.0370 0.110 Uiso 1 1 calc R . .
N21 N 0.2285(6) 0.4312(6) -0.1114(5) 0.089(2) Uani 1 1 d . . .
H21B H 0.2588 0.4626 -0.1338 0.107 Uiso 1 1 calc R . .
N22 N 0.3497(5) 0.4885(6) 0.0234(5) 0.079(2) Uani 1 1 d . . .
H22A H 0.3318 0.4541 0.0478 0.095 Uiso 1 1 calc R . .
N23 N 0.0644(4) 0.1300(4) 0.0610(4) 0.0544(17) Uani 1 1 d . . .
H23A H 0.0791 0.1495 0.0255 0.065 Uiso 1 1 calc R . .
N24 N 0.1054(4) -0.0005(4) 0.0393(4) 0.0544(16) Uani 1 1 d . . .
H24A H 0.1018 -0.0114 0.0814 0.065 Uiso 1 1 calc R . .
N25 N 0.9886(5) 0.8983(5) 0.4089(5) 0.085(2) Uani 1 1 d . . .
H25A H 1.0390 0.9190 0.4001 0.103 Uiso 1 1 calc R . .
N26 N 0.9733(5) 1.0525(5) 0.4367(4) 0.077(2) Uani 1 1 d . . .
H26B H 1.0229 1.0822 0.4298 0.093 Uiso 1 1 calc R . .
C1 C 0.4454(4) 0.6274(4) 0.6822(4) 0.0409(17) Uani 1 1 d . . .
H1A H 0.4956 0.6277 0.6760 0.049 Uiso 1 1 calc R . .
C2 C 0.3412(4) 0.6590(4) 0.6834(4) 0.0356(16) Uani 1 1 d . . .
C3 C 0.3279(4) 0.5940(4) 0.7088(4) 0.0421(17) Uani 1 1 d . . .
C4 C 0.2979(5) 0.7096(5) 0.6697(4) 0.050(2) Uani 1 1 d . . .
C5 C 0.2640(4) 0.5446(5) 0.7375(4) 0.0444(18) Uani 1 1 d . . .
C6 C 0.3064(3) 0.3663(4) 0.5588(4) 0.0308(14) Uani 1 1 d . . .
H6A H 0.3159 0.4097 0.5420 0.037 Uiso 1 1 calc R . .
C7 C 0.3039(4) 0.3049(4) 0.6340(4) 0.0322(15) Uani 1 1 d . . .
C8 C 0.2633(4) 0.2373(4) 0.5571(4) 0.0298(14) Uani 1 1 d . . .
C9 C 0.3291(4) 0.3144(5) 0.7161(4) 0.0442(17) Uani 1 1 d . . .
C10 C 0.2161(4) 0.1366(4) 0.5134(5) 0.0443(18) Uani 1 1 d . . .
C11 C 0.2695(4) 0.3242(4) 0.3355(3) 0.0275(14) Uani 1 1 d . . .
H11A H 0.3227 0.3292 0.3352 0.033 Uiso 1 1 calc R . .
C12 C 0.1461(3) 0.2808(4) 0.3484(3) 0.0277(14) Uani 1 1 d . . .
C13 C 0.1569(3) 0.3394(4) 0.3176(3) 0.0262(14) Uani 1 1 d . . .
C14 C 0.0815(4) 0.2280(4) 0.3749(4) 0.0387(16) Uani 1 1 d . . .
C15 C 0.1037(5) 0.3760(5) 0.2917(4) 0.0463(18) Uani 1 1 d . . .
C16 C 0.3554(3) 0.5909(4) 0.4626(4) 0.0343(16) Uani 1 1 d . . .
H16A H 0.3556 0.5488 0.4787 0.041 Uiso 1 1 calc R . .
C17 C 0.3356(4) 0.6493(4) 0.3881(4) 0.0365(16) Uani 1 1 d . . .
C18 C 0.3778(4) 0.7179(4) 0.4679(4) 0.0385(16) Uani 1 1 d . . .
C19 C 0.3013(5) 0.6461(5) 0.3128(4) 0.0507(19) Uani 1 1 d . . .
C20 C 0.4182(4) 0.8181(4) 0.5115(5) 0.0453(18) Uani 1 1 d . . .
C21 C 0.6021(4) 0.7627(4) 0.5847(4) 0.0302(14) Uani 1 1 d . . .
H21A H 0.5746 0.7145 0.5326 0.036 Uiso 1 1 calc R . .
C22 C 0.6237(4) 0.8623(4) 0.7022(4) 0.0308(14) Uani 1 1 d . . .
C23 C 0.7020(4) 0.8741(4) 0.6959(4) 0.0321(15) Uani 1 1 d . . .
C24 C 0.5924(5) 0.9070(4) 0.7653(4) 0.0398(16) Uani 1 1 d . . .
C25 C 0.7951(4) 0.9338(4) 0.7462(4) 0.0358(16) Uani 1 1 d . . .
C26 C 0.5417(4) 0.4836(4) 0.7000(4) 0.0323(15) Uani 1 1 d . . .
H26A H 0.5163 0.4396 0.6462 0.039 Uiso 1 1 calc R . .
C27 C 0.5575(4) 0.5746(4) 0.8209(4) 0.0321(15) Uani 1 1 d . . .
C28 C 0.6356(4) 0.5841(4) 0.8165(4) 0.0353(15) Uani 1 1 d . . .
C29 C 0.5223(5) 0.6135(5) 0.8816(4) 0.0428(17) Uani 1 1 d . . .
C30 C 0.7247(4) 0.6334(5) 0.8734(5) 0.0455(18) Uani 1 1 d . . .
C31 C 0.5317(6) 0.8957(6) 0.3547(5) 0.075(3) Uani 1 1 d . . .
H31A H 0.4932 0.8329 0.3386 0.091 Uiso 1 1 calc R . .
H31B H 0.5424 0.8978 0.3073 0.091 Uiso 1 1 calc R . .
C32 C 0.4075(6) 0.9228(6) 0.3347(6) 0.091(3) Uani 1 1 d . . .
H32A H 0.3708 0.8590 0.3167 0.110 Uiso 1 1 calc R . .
H32B H 0.4119 0.9291 0.2874 0.110 Uiso 1 1 calc R . .
C33 C 0.3632(6) 0.9748(7) 0.3738(7) 0.098(3) Uani 1 1 d . . .
H33A H 0.3019 0.9389 0.3458 0.118 Uiso 1 1 calc R . .
H33B H 0.3832 1.0312 0.3714 0.118 Uiso 1 1 calc R . .
C34 C 0.3692(8) 1.0612(9) 0.5069(11) 0.101(4) Uani 1 1 d . . .
H34A H 0.3095 1.0435 0.4844 0.121 Uiso 1 1 calc R . .
H34B H 0.4041 1.1162 0.5055 0.121 Uiso 1 1 calc R . .
C35 C 0.3891(8) 1.0767(8) 0.5888(8) 0.100(3) Uani 1 1 d . . .
H35A H 0.3718 1.1210 0.6158 0.121 Uiso 1 1 calc R . .
H35B H 0.3489 1.0204 0.5853 0.121 Uiso 1 1 calc R . .
C36 C 1.1580(4) 0.5491(5) 0.4746(4) 0.054(2) Uani 1 1 d . . .
H36A H 1.1905 0.6107 0.5187 0.065 Uiso 1 1 calc R . .
H36B H 1.1885 0.5422 0.4371 0.065 Uiso 1 1 calc R . .
C37 C 1.0772(5) 0.6062(5) 0.4176(5) 0.062(2) Uani 1 1 d . . .
H37A H 1.1114 0.6124 0.3837 0.075 Uiso 1 1 calc R . .
H37B H 1.1052 0.6629 0.4676 0.075 Uiso 1 1 calc R . .
C38 C 0.9905(6) 0.5890(5) 0.3772(5) 0.068(2) Uani 1 1 d . . .
H38A H 0.9616 0.5298 0.3299 0.081 Uiso 1 1 calc R . .
H38B H 0.9977 0.6335 0.3591 0.081 Uiso 1 1 calc R . .
C39 C 0.9322(5) 0.5920(6) 0.4268(5) 0.068(3) Uani 1 1 d . . .
H39A H 0.9623 0.6485 0.4770 0.081 Uiso 1 1 calc R . .
H39B H 0.8823 0.5905 0.3979 0.081 Uiso 1 1 calc R . .
C40 C 0.8517(5) 0.5171(5) 0.4945(5) 0.058(2) Uani 1 1 d . . .
H40A H 0.7955 0.5025 0.4639 0.069 Uiso 1 1 calc R . .
H40B H 0.8774 0.5777 0.5396 0.069 Uiso 1 1 calc R . .
C41 C 0.3328(8) 0.0174(8) -0.0617(9) 0.106(3) Uani 1 1 d . . .
H41A H 0.3574 0.0320 -0.0992 0.128 Uiso 1 1 calc R . .
H41B H 0.2790 0.0186 -0.0706 0.128 Uiso 1 1 calc R . .
C42 C 0.3906(8) 0.0908(9) 0.0202(7) 0.108(4) Uani 1 1 d . . .
H42A H 0.3885 0.1461 0.0297 0.129 Uiso 1 1 calc R . .
H42B H 0.3729 0.0739 0.0595 0.129 Uiso 1 1 calc R . .
C43 C 0.5395(7) 0.1791(6) 0.1075(6) 0.087(3) Uani 1 1 d . . .
H43A H 0.5213 0.1699 0.1498 0.104 Uiso 1 1 calc R . .
H43B H 0.5467 0.2374 0.1145 0.104 Uiso 1 1 calc R . .
C44 C 0.6239(8) 0.1766(7) 0.1105(7) 0.114(4) Uani 1 1 d . . .
H44A H 0.6445 0.1917 0.0715 0.137 Uiso 1 1 calc R . .
H44B H 0.6667 0.2209 0.1633 0.137 Uiso 1 1 calc R . .
C45 C 0.6872(6) 0.0789(8) 0.0830(7) 0.114(4) Uani 1 1 d . . .
H45A H 0.7360 0.1217 0.1323 0.137 Uiso 1 1 calc R . .
H45B H 0.7005 0.0919 0.0405 0.137 Uiso 1 1 calc R . .
C46 C 0.2553(6) 0.6680(7) 0.1159(5) 0.090(3) Uani 1 1 d . . .
H46A H 0.2559 0.6992 0.1698 0.107 Uiso 1 1 calc R . .
H46B H 0.2847 0.7129 0.1003 0.107 Uiso 1 1 calc R . .
C47 C 0.1662(7) 0.6049(7) 0.0592(5) 0.097(3) Uani 1 1 d . . .
H47A H 0.1367 0.6382 0.0542 0.116 Uiso 1 1 calc R . .
H47B H 0.1351 0.5635 0.0774 0.116 Uiso 1 1 calc R . .
C48 C 0.0896(7) 0.4811(8) -0.0819(6) 0.102(4) Uani 1 1 d . . .
H48A H 0.0638 0.4354 -0.0660 0.123 Uiso 1 1 calc R . .
H48B H 0.0519 0.5065 -0.0869 0.123 Uiso 1 1 calc R . .
C49 C 0.0989(7) 0.4388(8) -0.1595(6) 0.107(4) Uani 1 1 d . . .
H49A H 0.1306 0.4858 -0.1721 0.129 Uiso 1 1 calc R . .
H49B H 0.0426 0.3996 -0.2007 0.129 Uiso 1 1 calc R . .
C50 C 0.1433(9) 0.3847(8) -0.1618(7) 0.112(4) Uani 1 1 d . . .
H50A H 0.1112 0.3383 -0.1489 0.135 Uiso 1 1 calc R . .
H50B H 0.1411 0.3540 -0.2165 0.135 Uiso 1 1 calc R . .
C51 C 0.2634(8) 0.3710(7) -0.1096(7) 0.098(4) Uani 1 1 d . . .
H51A H 0.2300 0.3305 -0.0916 0.118 Uiso 1 1 calc R . .
H51B H 0.2612 0.3345 -0.1629 0.118 Uiso 1 1 calc R . .
C52 C 0.3518(7) 0.4271(8) -0.0546(7) 0.095(3) Uani 1 1 d . . .
H52A H 0.3870 0.4626 -0.0754 0.114 Uiso 1 1 calc R . .
H52B H 0.3748 0.3895 -0.0470 0.114 Uiso 1 1 calc R . .
C53 C 0.4361(7) 0.5607(8) 0.0761(7) 0.088(3) Uani 1 1 d . . .
H53A H 0.4585 0.5993 0.0525 0.106 Uiso 1 1 calc R . .
H53B H 0.4728 0.5343 0.0812 0.106 Uiso 1 1 calc R . .
C54 C 0.4377(6) 0.6166(6) 0.1571(6) 0.087(3) Uani 1 1 d . . .
H54A H 0.4966 0.6591 0.1924 0.105 Uiso 1 1 calc R . .
H54B H 0.4120 0.5774 0.1792 0.105 Uiso 1 1 calc R . .
C55 C 0.3905(6) 0.6680(6) 0.1542(6) 0.083(3) Uani 1 1 d . . .
H55A H 0.4012 0.7105 0.2088 0.100 Uiso 1 1 calc R . .
H55B H 0.4135 0.7030 0.1279 0.100 Uiso 1 1 calc R . .
C56 C 0.0286(6) 0.1821(5) 0.1029(5) 0.084(3) Uani 1 1 d . . .
H56A H 0.0700 0.2461 0.1282 0.101 Uiso 1 1 calc R . .
H56B H 0.0161 0.1675 0.1447 0.101 Uiso 1 1 calc R . .
C57 C 0.1458(5) 0.1532(5) 0.1171(5) 0.069(3) Uani 1 1 d . . .
H57A H 0.1363 0.1462 0.1631 0.083 Uiso 1 1 calc R . .
H57B H 0.1878 0.2157 0.1361 0.083 Uiso 1 1 calc R . .
C58 C 0.1776(5) 0.0909(5) 0.0736(5) 0.070(2) Uani 1 1 d . . .
H58A H 0.1943 0.1027 0.0317 0.085 Uiso 1 1 calc R . .
H58B H 0.2264 0.0984 0.1103 0.085 Uiso 1 1 calc R . .
C59 C 0.1239(6) -0.0678(6) -0.0133(5) 0.074(3) Uani 1 1 d . . .
H59A H 0.1764 -0.0615 0.0162 0.088 Uiso 1 1 calc R . .
H59B H 0.1330 -0.0563 -0.0574 0.088 Uiso 1 1 calc R . .
C60 C 0.0531(8) -0.1640(7) -0.0469(6) 0.098(3) Uani 1 1 d . . .
H60A H 0.0414 -0.1747 -0.0030 0.118 Uiso 1 1 calc R . .
H60B H 0.0718 -0.2060 -0.0761 0.118 Uiso 1 1 calc R . .
C61 C 0.9553(9) 1.1247(9) 0.4873(10) 0.121(5) Uani 1 1 d . . .
H61A H 0.9631 1.1677 0.4674 0.145 Uiso 1 1 calc R . .
H61B H 0.8968 1.0980 0.4859 0.145 Uiso 1 1 calc R . .
C62 C 0.9075(6) 0.9933(9) 0.3548(7) 0.105(4) Uani 1 1 d . . .
H62A H 0.8525 0.9607 0.3584 0.126 Uiso 1 1 calc R . .
H62B H 0.9025 1.0306 0.3313 0.126 Uiso 1 1 calc R . .
C63 C 0.9303(9) 0.9278(11) 0.3029(7) 0.114(3) Uani 1 1 d . . .
H63A H 0.9886 0.9595 0.3055 0.136 Uiso 1 1 calc R . .
H63B H 0.8929 0.8978 0.2477 0.136 Uiso 1 1 calc R . .
C64 C 0.9215(7) 0.8569(7) 0.3303(7) 0.120(4) Uani 1 1 d . . .
H64A H 0.8655 0.8313 0.3348 0.145 Uiso 1 1 calc R . .
H64B H 0.9262 0.8081 0.2905 0.145 Uiso 1 1 calc R . .
C65 C 0.9872(9) 0.8310(8) 0.4334(9) 0.128(5) Uani 1 1 d . . .
H65A H 0.9298 0.7948 0.4305 0.154 Uiso 1 1 calc R . .
H65B H 1.0034 0.7907 0.3973 0.154 Uiso 1 1 calc R . .
O1 O 0.3359(3) 0.7628(3) 0.6442(3) 0.0609(15) Uani 1 1 d . . .
O2 O 0.2285(3) 0.6941(4) 0.6794(3) 0.0675(16) Uani 1 1 d . . .
O3 O 0.2061(3) 0.5592(4) 0.7488(4) 0.0749(17) Uani 1 1 d . . .
O4 O 0.2806(3) 0.4846(3) 0.7486(3) 0.0487(12) Uani 1 1 d . . .
O5 O 0.3685(3) 0.3977(3) 0.7726(3) 0.0479(12) Uani 1 1 d . . .
O6 O 0.3122(4) 0.2480(4) 0.7275(3) 0.0736(17) Uani 1 1 d . . .
O7 O 0.1987(3) 0.0893(3) 0.5458(3) 0.0653(15) Uani 1 1 d . . .
O8 O 0.1925(3) 0.1029(3) 0.4357(3) 0.0394(11) Uani 1 1 d . . .
O9 O 0.1032(3) 0.1806(3) 0.4002(3) 0.0380(11) Uani 1 1 d . . .
O10 O 0.0144(3) 0.2315(3) 0.3725(3) 0.0552(13) Uani 1 1 d . . .
O11 O 0.0293(3) 0.3507(4) 0.2922(3) 0.0591(14) Uani 1 1 d . . .
O12 O 0.1426(3) 0.4359(3) 0.2714(3) 0.0495(13) Uani 1 1 d . . .
O13 O 0.2729(3) 0.5678(4) 0.2515(3) 0.0610(15) Uani 1 1 d . . .
O14 O 0.2951(4) 0.7075(4) 0.3074(4) 0.0610(15) Uani 1 1 d . . .
O15 O 0.4244(3) 0.8619(3) 0.4731(3) 0.0596(14) Uani 1 1 d . . .
O16 O 0.4490(3) 0.8534(3) 0.5870(3) 0.0604(15) Uani 1 1 d . . .
O17 O 0.5106(3) 0.8731(3) 0.7399(3) 0.0471(12) Uani 1 1 d . . .
O18 O 0.6407(3) 0.9675(4) 0.8314(3) 0.0652(16) Uani 1 1 d . . .
O19 O 0.8202(3) 0.9979(3) 0.8126(3) 0.0532(13) Uani 1 1 d . . .
O20 O 0.8433(3) 0.9099(3) 0.7109(3) 0.0409(11) Uani 1 1 d . . .
O21 O 0.4397(3) 0.5798(3) 0.8510(2) 0.0438(12) Uani 1 1 d . . .
O22 O 0.5651(3) 0.6682(4) 0.9502(3) 0.0653(15) Uani 1 1 d . . .
O23 O 0.7415(3) 0.6797(4) 0.9472(3) 0.0780(18) Uani 1 1 d . . .
O24 O 0.7798(3) 0.6233(3) 0.8447(3) 0.0466(12) Uani 1 1 d . . .
O25 O 0.5000 0.5000 0.5000 0.107(3) Uani 1 2 d S . .
O26 O 0.9352(3) 0.3554(3) 0.4064(3) 0.0460(12) Uani 1 1 d . . .
O27 O 0.4370(5) -0.0515(5) 0.0818(4) 0.115(3) Uani 1 1 d . . .
O28 O 0.3507(5) 0.6429(5) 0.9562(4) 0.126(3) Uani 1 1 d . . .
O29 O 0.4794(5) 0.2208(6) 0.9337(5) 0.144(3) Uani 1 1 d . . .
O30 O 0.8862(7) 0.2173(7) 0.8054(8) 0.223(5) Uani 1 1 d . . .
O31 O 0.9662(5) 0.5352(6) 0.8148(5) 0.131(3) Uani 1 1 d . . .
O32 O 0.8696(5) 0.3408(6) 0.7564(5) 0.143(3) Uani 1 1 d . . .
O33 O 0.8621(5) 0.0859(4) 0.6451(4) 0.122(3) Uani 1 1 d . . .
O34 O 0.7572(5) 0.1630(5) 0.4245(5) 0.127(3) Uani 1 1 d . . .
O35 O 0.7358(5) 0.0351(5) 0.2744(4) 0.114(2) Uani 1 1 d . . .
O36 O 0.5744(5) 0.0205(5) 0.2211(5) 0.135(3) Uani 1 1 d . . .
O37 O 0.8752(4) 0.1184(5) 0.2261(4) 0.119(3) Uani 1 1 d . . .
O38 O 0.8759(5) 0.3340(6) 0.1952(4) 0.140(3) Uani 1 1 d . . .
O39 O 0.7863(9) 0.2772(8) 0.0393(7) 0.227(5) Uani 1 1 d . . .
O40 O 1.0293(6) 0.2574(6) 0.9145(5) 0.139(3) Uani 1 1 d . . .
O41 O 0.0970(5) 0.1607(8) 0.9265(5) 0.168(4) Uani 1 1 d . . .
O42 O 0.7357(4) 0.8232(4) 0.0735(4) 0.113(2) Uani 1 1 d . . .
O43 O 0.6671(5) 0.8442(5) 0.1967(4) 0.123(3) Uani 1 1 d . . .
O44 O 0.2239(6) 0.8485(5) 0.1094(5) 0.152(3) Uani 1 1 d . . .
O45 O 0.2148(6) 0.8237(5) 0.4238(5) 0.152(4) Uani 1 1 d . . .
O46 O 0.0973(5) 0.3947(5) 0.0628(4) 0.113(2) Uani 1 1 d . . .
O47 O 0.0084(4) 0.9726(6) 0.8221(5) 0.134(3) Uani 1 1 d . . .

loop_
_atom_site_aniso_label
_atom_site_aniso_U_11
_atom_site_aniso_U_22
_atom_site_aniso_U_33
_atom_site_aniso_U_23
_atom_site_aniso_U_13
_atom_site_aniso_U_12
Co1 0.0317(5) 0.0256(5) 0.0415(5) 0.0151(4) 0.0094(4) 0.0131(4)
Co2 0.0318(5) 0.0395(5) 0.0342(5) 0.0175(4) 0.0128(4) 0.0160(4)
Co3 0.0286(5) 0.0291(5) 0.0375(5) 0.0194(4) 0.0153(4) 0.0147(4)
Co4 0.0349(5) 0.0283(4) 0.0345(5) 0.0194(4) 0.0139(4) 0.0139(4)
Ni1 0.0472(8) 0.0359(7) 0.0454(8) 0.0282(6) 0.0180(6) 0.0239(6)
Ni2 0.0277(6) 0.0336(6) 0.0413(7) 0.0133(6) 0.0154(5) 0.0171(6)
Ni3 0.0594(9) 0.0478(8) 0.0437(8) 0.0201(7) 0.0230(7) 0.0285(7)
Ni4 0.0693(7) 0.0787(8) 0.0597(7) 0.0416(6) 0.0307(6) 0.0416(7)
Ni5 0.0562(9) 0.0366(7) 0.0379(7) 0.0173(6) 0.0156(6) 0.0153(7)
Ni6 0.0543(9) 0.0484(8) 0.0560(9) 0.0330(7) 0.0167(7) 0.0046(7)
N1 0.039(3) 0.034(3) 0.041(3) 0.014(3) 0.009(3) 0.024(3)
N2 0.022(3) 0.036(3) 0.040(3) 0.010(3) 0.009(2) 0.019(3)
N3 0.032(3) 0.033(3) 0.037(3) 0.021(3) 0.008(2) 0.011(3)
N4 0.029(3) 0.029(3) 0.027(3) 0.017(2) 0.011(2) 0.014(2)
N5 0.026(3) 0.032(3) 0.031(3) 0.016(2) 0.011(2) 0.017(2)
N6 0.030(3) 0.026(3) 0.029(3) 0.019(2) 0.011(2) 0.011(2)
N7 0.027(3) 0.035(3) 0.035(3) 0.024(3) 0.013(2) 0.016(2)
N8 0.021(3) 0.023(3) 0.046(3) 0.023(3) 0.012(2) 0.013(2)
N9 0.031(3) 0.027(3) 0.036(3) 0.015(3) 0.015(3) 0.016(2)
N10 0.026(3) 0.029(3) 0.028(3) 0.012(2) 0.006(2) 0.016(2)
N11 0.031(3) 0.028(3) 0.039(3) 0.017(3) 0.005(3) 0.012(3)
N12 0.035(3) 0.026(3) 0.027(3) 0.013(2) 0.005(2) 0.012(2)
N13 0.116(7) 0.080(5) 0.071(5) 0.046(5) 0.040(5) 0.056(5)
N14 0.050(4) 0.078(5) 0.209(10) 0.107(6) 0.053(5) 0.045(4)
N15 0.030(3) 0.041(3) 0.040(3) 0.015(3) 0.018(3) 0.012(3)
N16 0.039(3) 0.040(3) 0.043(4) 0.012(3) 0.009(3) 0.019(3)
N17 0.128(8) 0.101(7) 0.076(6) 0.050(5) 0.040(6) 0.057(6)
N18 0.075(6) 0.098(6) 0.076(6) 0.038(5) 0.037(6) 0.028(4)
N19 0.072(5) 0.089(5) 0.069(5) 0.051(4) 0.022(4) 0.048(5)
N20 0.079(6) 0.118(7) 0.071(5) 0.034(5) 0.007(5) 0.059(6)
N21 0.085(6) 0.091(6) 0.085(6) 0.044(5) 0.034(5) 0.035(5)
N22 0.084(6) 0.104(6) 0.103(6) 0.078(6) 0.058(5) 0.057(5)
N23 0.068(5) 0.032(3) 0.045(4) 0.009(3) 0.015(3) 0.019(3)
N24 0.064(4) 0.045(4) 0.047(4) 0.021(3) 0.014(3) 0.023(3)
N25 0.099(6) 0.071(5) 0.086(6) 0.051(5) 0.046(5) 0.023(5)
N26 0.065(5) 0.082(5) 0.077(5) 0.058(5) 0.026(4) 0.009(4)
C1 0.032(4) 0.034(4) 0.053(5) 0.013(4) 0.012(3) 0.022(3)
C2 0.024(4) 0.032(4) 0.025(3) -0.001(3) -0.003(3) 0.009(3)
C3 0.024(4) 0.043(4) 0.043(4) 0.011(3) 0.004(3) 0.014(3)
C4 0.041(5) 0.050(5) 0.052(5) 0.007(4) 0.003(4) 0.036(4)
C5 0.036(4) 0.047(4) 0.024(4) 0.004(3) 0.005(3) 0.011(4)
C6 0.022(3) 0.033(4) 0.037(4) 0.021(3) 0.010(3) 0.008(3)
C7 0.040(4) 0.036(4) 0.038(4) 0.031(3) 0.019(3) 0.019(3)
C8 0.028(3) 0.029(3) 0.037(4) 0.018(3) 0.014(3) 0.015(3)
C9 0.047(4) 0.059(5) 0.036(4) 0.031(4) 0.022(4) 0.023(4)
C10 0.044(4) 0.035(4) 0.076(6) 0.038(4) 0.031(4) 0.025(4)
C11 0.028(3) 0.030(3) 0.031(3) 0.015(3) 0.014(3) 0.018(3)
C12 0.025(3) 0.032(3) 0.030(3) 0.012(3) 0.011(3) 0.020(3)
C13 0.024(3) 0.023(3) 0.032(3) 0.008(3) 0.012(3) 0.016(3)
C14 0.032(4) 0.035(4) 0.038(4) 0.011(3) 0.018(3) 0.010(3)
C15 0.046(5) 0.054(5) 0.029(4) 0.010(4) 0.006(3) 0.027(4)
C16 0.017(3) 0.028(4) 0.058(5) 0.024(3) 0.011(3) 0.009(3)
C17 0.034(4) 0.036(4) 0.046(4) 0.030(4) 0.016(3) 0.011(3)
C18 0.037(4) 0.033(4) 0.062(5) 0.039(4) 0.019(3) 0.015(3)
C19 0.048(5) 0.034(4) 0.045(5) 0.015(4) -0.001(4) 0.007(4)
C20 0.047(5) 0.030(4) 0.068(5) 0.027(4) 0.020(4) 0.023(4)
C21 0.036(4) 0.028(3) 0.029(3) 0.017(3) 0.009(3) 0.015(3)
C22 0.037(4) 0.032(3) 0.032(4) 0.018(3) 0.018(3) 0.020(3)
C23 0.046(4) 0.028(3) 0.029(4) 0.018(3) 0.012(3) 0.021(3)
C24 0.047(5) 0.035(4) 0.051(5) 0.028(4) 0.019(4) 0.024(4)
C25 0.035(4) 0.027(4) 0.040(4) 0.017(3) 0.000(3) 0.014(3)
C26 0.037(4) 0.022(3) 0.030(4) 0.011(3) 0.008(3) 0.009(3)
C27 0.026(4) 0.028(3) 0.033(4) 0.018(3) 0.004(3) 0.003(3)
C28 0.036(4) 0.026(3) 0.039(4) 0.017(3) 0.008(3) 0.011(3)
C29 0.049(5) 0.038(4) 0.027(4) 0.006(3) 0.005(3) 0.020(4)
C30 0.032(4) 0.053(5) 0.048(5) 0.028(4) 0.008(4) 0.017(4)
C31 0.089(7) 0.061(6) 0.076(6) 0.031(5) 0.037(6) 0.035(5)
C32 0.059(6) 0.070(6) 0.091(7) 0.036(6) -0.011(6) -0.002(5)
C33 0.081(7) 0.131(9) 0.126(10) 0.081(8) 0.069(7) 0.060(7)
C34 0.062(5) 0.069(5) 0.101(6) 0.042(5) -0.021(5) -0.014(4)
C35 0.082(6) 0.135(7) 0.127(7) 0.082(6) 0.070(6) 0.060(6)
C36 0.030(4) 0.070(5) 0.056(5) 0.021(4) 0.027(4) 0.023(4)
C37 0.052(5) 0.050(5) 0.060(5) 0.021(4) 0.026(4) 0.006(4)
C38 0.086(7) 0.047(5) 0.081(6) 0.041(5) 0.028(5) 0.031(5)
C39 0.068(6) 0.074(6) 0.057(5) 0.020(5) 0.001(5) 0.050(5)
C40 0.051(5) 0.071(5) 0.056(5) 0.018(4) 0.017(4) 0.046(5)
C41 0.164(8) 0.063(5) 0.096(6) 0.024(5) 0.077(6) 0.061(6)
C42 0.117(10) 0.144(11) 0.111(10) 0.065(9) 0.082(8) 0.087(9)
C43 0.104(8) 0.069(6) 0.070(7) 0.016(6) 0.036(6) 0.041(6)
C44 0.166(13) 0.072(7) 0.102(9) 0.041(7) 0.055(8) 0.053(8)
C45 0.071(8) 0.124(10) 0.138(11) 0.050(9) 0.030(7) 0.055(8)
C46 0.106(8) 0.097(8) 0.063(6) 0.033(6) 0.015(6) 0.056(7)
C47 0.116(9) 0.112(8) 0.057(6) 0.028(6) 0.018(6) 0.068(8)
C48 0.106(9) 0.146(10) 0.086(8) 0.078(8) 0.031(7) 0.068(8)
C49 0.095(8) 0.123(10) 0.061(7) 0.048(7) 0.001(6) 0.019(7)
C50 0.141(12) 0.105(9) 0.100(9) 0.050(8) 0.069(9) 0.057(9)
C51 0.156(11) 0.109(9) 0.108(9) 0.077(8) 0.103(9) 0.091(9)
C52 0.102(9) 0.126(9) 0.122(9) 0.083(8) 0.089(8) 0.073(8)
C53 0.107(9) 0.120(9) 0.126(9) 0.097(8) 0.084(8) 0.082(8)
C54 0.063(6) 0.087(7) 0.120(9) 0.082(7) 0.015(6) 0.017(6)
C55 0.067(7) 0.079(7) 0.071(6) 0.034(5) 0.016(5) 0.011(6)
C56 0.098(8) 0.038(5) 0.062(6) 0.003(5) 0.009(6) 0.011(5)
C57 0.067(6) 0.040(5) 0.046(5) 0.017(4) 0.006(4) -0.015(4)
C58 0.061(6) 0.059(5) 0.075(6) 0.035(5) 0.013(5) 0.014(5)
C59 0.092(7) 0.093(7) 0.059(6) 0.042(6) 0.032(5) 0.059(6)
C60 0.152(11) 0.075(7) 0.080(7) 0.024(6) 0.059(7) 0.073(8)
C61 0.147(12) 0.130(12) 0.194(15) 0.135(12) 0.123(12) 0.086(10)
C62 0.057(7) 0.146(11) 0.114(10) 0.106(9) 0.020(7) 0.011(7)
C63 0.127(8) 0.161(9) 0.103(7) 0.066(7) 0.082(6) 0.098(7)
C64 0.111(10) 0.090(8) 0.076(8) 0.014(7) 0.028(7) -0.001(7)
C65 0.165(14) 0.086(9) 0.177(14) 0.095(10) 0.101(12) 0.055(9)
O1 0.049(3) 0.044(3) 0.079(4) 0.026(3) 0.000(3) 0.024(3)
O2 0.042(3) 0.076(4) 0.069(4) 0.011(3) 0.013(3) 0.040(3)
O3 0.044(3) 0.089(4) 0.104(5) 0.045(4) 0.046(3) 0.039(3)
O4 0.035(3) 0.058(3) 0.054(3) 0.030(3) 0.018(2) 0.019(3)
O5 0.052(3) 0.055(3) 0.032(3) 0.024(3) 0.007(2) 0.022(3)
O6 0.102(5) 0.061(4) 0.051(3) 0.040(3) 0.016(3) 0.024(3)
O7 0.091(4) 0.038(3) 0.067(4) 0.033(3) 0.032(3) 0.022(3)
O8 0.054(3) 0.033(2) 0.035(3) 0.017(2) 0.018(2) 0.022(2)
O9 0.040(3) 0.036(2) 0.046(3) 0.020(2) 0.019(2) 0.023(2)
O10 0.038(3) 0.075(4) 0.073(4) 0.042(3) 0.032(3) 0.035(3)
O11 0.051(3) 0.083(4) 0.053(3) 0.026(3) 0.015(3) 0.049(3)
O12 0.065(3) 0.060(3) 0.060(3) 0.043(3) 0.029(3) 0.046(3)
O13 0.058(3) 0.064(4) 0.051(3) 0.046(3) 0.007(3) 0.007(3)
O14 0.094(4) 0.028(3) 0.055(3) 0.018(2) 0.031(3) 0.025(3)
O15 0.063(3) 0.035(3) 0.082(4) 0.043(3) 0.012(3) 0.015(3)
O16 0.091(4) 0.027(3) 0.059(4) 0.022(3) 0.029(3) 0.024(3)
O17 0.043(3) 0.050(3) 0.056(3) 0.022(3) 0.023(2) 0.030(3)
O18 0.058(4) 0.067(4) 0.040(3) 0.000(3) 0.015(3) 0.028(3)
O19 0.052(3) 0.039(3) 0.034(3) 0.000(2) 0.000(2) 0.013(2)
O20 0.029(3) 0.036(3) 0.040(3) 0.011(2) 0.006(2) 0.009(2)
O21 0.035(3) 0.049(3) 0.032(3) 0.007(2) 0.011(2) 0.019(2)
O22 0.052(3) 0.071(4) 0.046(3) 0.006(3) 0.015(3) 0.028(3)
O23 0.049(4) 0.095(4) 0.042(3) 0.010(3) -0.004(3) 0.021(3)
O24 0.025(3) 0.040(3) 0.063(3) 0.021(3) 0.009(2) 0.012(2)
O25 0.110(8) 0.115(8) 0.127(8) 0.076(7) 0.059(7) 0.059(7)
O26 0.045(3) 0.044(3) 0.045(3) 0.015(2) 0.010(2) 0.025(2)
O27 0.136(6) 0.140(6) 0.084(5) 0.038(5) 0.056(5) 0.091(6)
O28 0.104(6) 0.151(7) 0.104(6) 0.046(5) 0.062(5) 0.051(5)
O29 0.118(6) 0.150(7) 0.154(8) 0.084(6) 0.078(6) 0.035(6)
O30 0.191(11) 0.171(10) 0.266(14) 0.097(10) 0.039(10) 0.073(9)
O31 0.134(7) 0.193(8) 0.156(7) 0.137(7) 0.053(6) 0.108(6)
O32 0.164(8) 0.193(8) 0.199(9) 0.149(8) 0.111(7) 0.131(7)
O33 0.139(7) 0.062(4) 0.116(6) 0.025(4) 0.066(5) 0.012(4)
O34 0.131(6) 0.116(6) 0.129(6) 0.042(5) 0.016(5) 0.083(5)
O35 0.119(6) 0.124(6) 0.108(6) 0.050(5) 0.036(5) 0.074(5)
O36 0.155(7) 0.122(6) 0.144(7) 0.037(6) 0.056(6) 0.107(6)
O37 0.082(5) 0.150(7) 0.083(5) 0.042(5) 0.008(4) 0.040(5)
O38 0.093(5) 0.184(8) 0.093(5) 0.011(5) 0.034(4) 0.078(6)
O39 0.311(15) 0.234(12) 0.233(12) 0.173(11) 0.130(11) 0.147(11)
O40 0.162(8) 0.133(7) 0.149(7) 0.088(6) 0.047(6) 0.077(6)
O41 0.105(6) 0.310(13) 0.118(7) 0.135(8) 0.044(5) 0.092(7)
O42 0.105(6) 0.078(5) 0.107(6) 0.015(4) 0.020(4) 0.035(4)
O43 0.177(8) 0.125(6) 0.106(6) 0.073(5) 0.051(5) 0.090(6)
O44 0.177(9) 0.090(6) 0.161(8) 0.057(6) 0.034(7) 0.051(6)
O45 0.209(9) 0.075(5) 0.150(7) 0.069(5) 0.081(7) 0.027(6)
O46 0.137(6) 0.104(5) 0.113(6) 0.063(5) 0.025(5) 0.067(5)
O47 0.086(5) 0.159(7) 0.166(8) 0.115(7) 0.033(5) 0.033(5)

loop_
_atom_type_symbol
_atom_type_description
_atom_type_scat_dispersion_real
_atom_type_scat_dispersion_imag
_atom_type_scat_source
C C 0.0033 0.0016 'International Tables Vol C Tables 4.2.6.8 and 6.1.1.4'
H H 0.0000 0.0000 'International Tables Vol C Tables 4.2.6.8 and 6.1.1.4'
N N 0.0061 0.0033 'International Tables Vol C Tables 4.2.6.8 and 6.1.1.4'
O O 0.0106 0.0060 'International Tables Vol C Tables 4.2.6.8 and 6.1.1.4'
Co Co 0.3494 0.9721 'International Tables Vol C Tables 4.2.6.8 and 6.1.1.4'
Ni Ni 0.3393 1.1124 'International Tables Vol C Tables 4.2.6.8 and 6.1.1.4'

loop_
_geom_angle_atom_site_label_1
_geom_angle_atom_site_label_2
_geom_angle_atom_site_label_3
_geom_angle
_geom_angle_site_symmetry_1
_geom_angle_site_symmetry_3
_geom_angle_publ_flag
O16 Co1 N9 92.1(2) . . ?
O16 Co1 N8 81.5(2) . . ?
N9 Co1 N8 94.85(19) . . ?
O16 Co1 O17 90.8(2) . . ?
N9 Co1 O17 80.91(19) . . ?
N8 Co1 O17 171.0(2) . . ?
O16 Co1 N1 169.0(2) . . ?
N9 Co1 N1 98.6(2) . . ?
N8 Co1 N1 95.31(19) . . ?
O17 Co1 N1 93.1(2) . . ?
O16 Co1 O1 88.0(2) . . ?
N9 Co1 O1 171.4(2) . . ?
N8 Co1 O1 93.7(2) . . ?
O17 Co1 O1 90.5(2) . . ?
N1 Co1 O1 81.8(2) . . ?
N2 Co2 N11 93.4(2) . . ?
N2 Co2 O5 175.5(2) . . ?
N11 Co2 O5 91.1(2) . . ?
N2 Co2 O4 83.8(2) . . ?
N11 Co2 O4 170.9(2) . . ?
O5 Co2 O4 91.7(2) . . ?
N2 Co2 N3 95.6(2) . . ?
N11 Co2 N3 95.9(2) . . ?
O5 Co2 N3 83.7(2) . . ?
O4 Co2 N3 93.1(2) . . ?
N2 Co2 O21 91.4(2) . . ?
N11 Co2 O21 84.0(2) . . ?
O5 Co2 O21 89.3(2) . . ?
O4 Co2 O21 87.41(19) . . ?
N3 Co2 O21 173.0(2) . . ?
N5 Co3 N4 95.6(2) . . ?
N5 Co3 O8 173.16(19) . . ?
N4 Co3 O8 84.22(19) . . ?
N5 Co3 N10 93.2(2) . 2_666 ?
N4 Co3 N10 96.0(2) . 2_666 ?
O8 Co3 N10 93.58(19) . 2_666 ?
N5 Co3 O9 84.18(19) . . ?
N4 Co3 O9 91.23(19) . . ?
O8 Co3 O9 88.98(19) . . ?
N10 Co3 O9 172.56(19) 2_666 . ?
N5 Co3 O20 91.2(2) . 2_666 ?
N4 Co3 O20 173.24(19) . 2_666 ?
O8 Co3 O20 89.09(19) . 2_666 ?
N10 Co3 O20 83.45(19) 2_666 2_666 ?
O9 Co3 O20 89.61(18) . 2_666 ?
N7 Co4 N12 94.22(19) . 2_666 ?
N7 Co4 O24 168.64(19) . 2_666 ?
N12 Co4 O24 80.19(19) 2_666 2_666 ?
N7 Co4 N6 94.64(19) . . ?
N12 Co4 N6 97.51(19) 2_666 . ?
O24 Co4 N6 95.89(18) 2_666 . ?
N7 Co4 O12 95.98(19) . . ?
N12 Co4 O12 169.65(19) 2_666 . ?
O24 Co4 O12 90.06(18) 2_666 . ?
N6 Co4 O12 79.92(18) . . ?
N7 Co4 O13 80.2(2) . . ?
N12 Co4 O13 95.7(2) 2_666 . ?
O24 Co4 O13 90.5(2) 2_666 . ?
N6 Co4 O13 166.1(2) . . ?
O12 Co4 O13 87.75(19) . . ?
N14 Ni1 N14 180.000(2) . 2_676 ?
N14 Ni1 N13 93.5(4) . 2_676 ?
N14 Ni1 N13 86.5(4) 2_676 2_676 ?
N14 Ni1 N13 86.5(4) . . ?
N14 Ni1 N13 93.5(4) 2_676 . ?
N13 Ni1 N13 180.000(2) 2_676 . ?
N14 Ni1 O15 95.0(2) . 2_676 ?
N14 Ni1 O15 85.0(2) 2_676 2_676 ?
N13 Ni1 O15 86.1(3) 2_676 2_676 ?
N13 Ni1 O15 93.9(3) . 2_676 ?
N14 Ni1 O15 85.0(2) . . ?
N14 Ni1 O15 95.0(2) 2_676 . ?
N13 Ni1 O15 93.9(3) 2_676 . ?
N13 Ni1 O15 86.1(3) . . ?
O15 Ni1 O15 180.000(1) 2_676 . ?
N15 Ni2 N15 180.000(1) . 2_766 ?
N15 Ni2 N16 86.7(2) . 2_766 ?
N15 Ni2 N16 93.3(2) 2_766 2_766 ?
N15 Ni2 N16 93.3(2) . . ?
N15 Ni2 N16 86.7(2) 2_766 . ?
N16 Ni2 N16 180.000(1) 2_766 . ?
N15 Ni2 O26 90.91(19) . 2_766 ?
N15 Ni2 O26 89.09(19) 2_766 2_766 ?
N16 Ni2 O26 89.32(19) 2_766 2_766 ?
N16 Ni2 O26 90.68(19) . 2_766 ?
N15 Ni2 O26 89.09(19) . . ?
N15 Ni2 O26 90.91(19) 2_766 . ?
N16 Ni2 O26 90.68(19) 2_766 . ?
N16 Ni2 O26 89.32(19) . . ?
O26 Ni2 O26 180.000(1) 2_766 . ?
N18 Ni3 N18 180.0(9) . 2_655 ?
N18 Ni3 N17 87.1(4) . . ?
N18 Ni3 N17 92.9(4) 2_655 . ?
N18 Ni3 N17 92.9(4) . 2_655 ?
N18 Ni3 N17 87.1(4) 2_655 2_655 ?
N17 Ni3 N17 180.0(4) . 2_655 ?
N18 Ni3 O27 90.2(3) . 2_655 ?
N18 Ni3 O27 89.8(3) 2_655 2_655 ?
N17 Ni3 O27 83.6(3) . 2_655 ?
N17 Ni3 O27 96.4(3) 2_655 2_655 ?
N18 Ni3 O27 89.8(3) . . ?
N18 Ni3 O27 90.2(3) 2_655 . ?
N17 Ni3 O27 96.4(3) . . ?
N17 Ni3 O27 83.6(3) 2_655 . ?
O27 Ni3 O27 180.0(7) 2_655 . ?
N22 Ni4 N20 178.7(3) . . ?
N22 Ni4 N19 93.2(3) . . ?
N20 Ni4 N19 86.0(3) . . ?
N22 Ni4 N21 85.8(4) . . ?
N20 Ni4 N21 95.0(3) . . ?
N19 Ni4 N21 178.8(3) . . ?
N23 Ni5 N23 180.0(5) . 2 ?
N23 Ni5 N24 93.2(2) . 2 ?
N23 Ni5 N24 86.8(2) 2 2 ?
N23 Ni5 N24 86.8(2) . . ?
N23 Ni5 N24 93.2(2) 2 . ?
N24 Ni5 N24 180.0(4) 2 . ?
N25 Ni6 N25 180.000(2) 2_776 . ?
N25 Ni6 N26 93.0(3) 2_776 2_776 ?
N25 Ni6 N26 87.0(3) . 2_776 ?
N25 Ni6 N26 87.0(3) 2_776 . ?
N25 Ni6 N26 93.0(3) . . ?
N26 Ni6 N26 180.000(2) 2_776 . ?
C1 N1 C2 107.1(6) . . ?
C1 N1 Co1 141.2(5) . . ?
C2 N1 Co1 111.7(4) . . ?
C1 N2 C3 106.3(6) . . ?
C1 N2 Co2 140.4(4) . . ?
C3 N2 Co2 113.2(5) . . ?
C6 N3 C7 105.7(5) . . ?
C6 N3 Co2 141.1(4) . . ?
C7 N3 Co2 113.1(4) . . ?
C6 N4 C8 105.1(5) . . ?
C6 N4 Co3 142.5(4) . . ?
C8 N4 Co3 112.4(4) . . ?
C11 N5 C12 106.3(5) . . ?
C11 N5 Co3 140.4(4) . . ?
C12 N5 Co3 113.0(4) . . ?
C11 N6 C13 105.5(5) . . ?
C11 N6 Co4 142.2(4) . . ?
C13 N6 Co4 112.1(4) . . ?
C16 N7 C17 106.0(5) . . ?
C16 N7 Co4 142.6(4) . . ?
C17 N7 Co4 111.4(4) . . ?
C16 N8 C18 105.4(5) . . ?
C16 N8 Co1 142.2(4) . . ?
C18 N8 Co1 112.5(4) . . ?
C21 N9 C22 105.9(5) . . ?
C21 N9 Co1 140.6(4) . . ?
C22 N9 Co1 113.4(4) . . ?
C21 N10 C23 106.8(5) . . ?
C21 N10 Co3 140.1(4) . 2_666 ?
C23 N10 Co3 112.7(4) . 2_666 ?
C26 N11 C27 106.5(5) . . ?
C26 N11 Co2 140.5(4) . . ?
C27 N11 Co2 112.9(4) . . ?
C26 N12 C28 106.0(5) . . ?
C26 N12 Co4 140.8(4) . 2_666 ?
C28 N12 Co4 113.1(4) . 2_666 ?
C32 N13 C31 122.6(8) . . ?
C32 N13 Ni1 109.9(6) . . ?
C31 N13 Ni1 116.7(6) . . ?
C34 N14 C33 109.9(9) . . ?
C34 N14 Ni1 122.3(8) . . ?
C33 N14 Ni1 107.6(6) . . ?
C36 N15 C37 111.5(5) . . ?
C36 N15 Ni2 106.8(4) . . ?
C37 N15 Ni2 117.5(4) . . ?
C40 N16 C39 114.6(6) . . ?
C40 N16 Ni2 103.7(4) . . ?
C39 N16 Ni2 116.6(4) . . ?
C42 N17 C43 113.6(9) . . ?
C42 N17 Ni3 120.4(7) . . ?
C43 N17 Ni3 106.6(6) . . ?
C44 N18 C45 109.8(9) . . ?
C44 N18 Ni3 105.6(7) . . ?
C45 N18 Ni3 117.3(7) . . ?
C55 N19 C46 111.3(7) . . ?
C55 N19 Ni4 115.3(6) . . ?
C46 N19 Ni4 108.4(5) . . ?
C48 N20 C47 113.0(8) . . ?
C48 N20 Ni4 117.7(7) . . ?
C47 N20 Ni4 108.4(5) . . ?
C50 N21 C51 113.4(9) . . ?
C50 N21 Ni4 119.6(7) . . ?
C51 N21 Ni4 106.3(6) . . ?
C53 N22 C52 110.0(8) . . ?
C53 N22 Ni4 118.6(6) . . ?
C52 N22 Ni4 109.2(6) . . ?
C56 N23 C57 109.5(6) . . ?
C56 N23 Ni5 121.5(5) . . ?
C57 N23 Ni5 107.1(4) . . ?
C59 N24 C58 110.9(7) . . ?
C59 N24 Ni5 119.3(5) . . ?
C58 N24 Ni5 109.3(5) . . ?
C65 N25 C64 112.4(10) . . ?
C65 N25 Ni6 107.8(7) . . ?
C64 N25 Ni6 120.3(7) . . ?
C62 N26 C61 111.4(10) . . ?
C62 N26 Ni6 120.3(6) . . ?
C61 N26 Ni6 107.4(6) . . ?
N1 C1 N2 112.3(6) . . ?
N1 C2 C3 106.6(5) . . ?
N1 C2 C4 115.3(6) . . ?
C3 C2 C4 138.1(7) . . ?
N2 C3 C2 107.7(6) . . ?
N2 C3 C5 115.2(6) . . ?
C2 C3 C5 137.1(6) . . ?
O2 C4 O1 125.9(7) . . ?
O2 C4 C2 119.6(8) . . ?
O1 C4 C2 114.3(7) . . ?
O3 C5 O4 126.1(7) . . ?
O3 C5 C3 123.4(7) . . ?
O4 C5 C3 110.5(6) . . ?
N3 C6 N4 112.8(5) . . ?
C8 C7 N3 108.8(5) . . ?
C8 C7 C9 137.9(6) . . ?
N3 C7 C9 113.3(6) . . ?
C7 C8 N4 107.6(5) . . ?
C7 C8 C10 138.1(6) . . ?
N4 C8 C10 114.3(6) . . ?
O6 C9 O5 124.2(6) . . ?
O6 C9 C7 122.6(7) . . ?
O5 C9 C7 113.2(6) . . ?
O7 C10 O8 122.7(6) . . ?
O7 C10 C8 124.3(7) . . ?
O8 C10 C8 113.0(6) . . ?
N5 C11 N6 112.5(5) . . ?
N5 C12 C13 107.6(5) . . ?
N5 C12 C14 113.4(5) . . ?
C13 C12 C14 138.9(5) . . ?
N6 C13 C12 108.0(5) . . ?
N6 C13 C15 116.9(6) . . ?
C12 C13 C15 135.1(6) . . ?
O10 C14 O9 124.5(6) . . ?
O10 C14 C12 121.6(6) . . ?
O9 C14 C12 113.9(6) . . ?
O11 C15 O12 124.9(7) . . ?
O11 C15 C13 121.4(7) . . ?
O12 C15 C13 113.7(6) . . ?
N7 C16 N8 113.2(5) . . ?
N7 C17 C18 107.0(5) . . ?
N7 C17 C19 118.6(6) . . ?
C18 C17 C19 134.3(6) . . ?
N8 C18 C17 108.3(5) . . ?
N8 C18 C20 114.7(6) . . ?
C17 C18 C20 136.7(6) . . ?
O14 C19 O13 122.7(7) . . ?
O14 C19 C17 124.6(7) . . ?
O13 C19 C17 112.6(6) . . ?
O15 C20 O16 125.0(6) . . ?
O15 C20 C18 120.1(7) . . ?
O16 C20 C18 114.7(6) . . ?
N10 C21 N9 112.1(5) . . ?
N9 C22 C23 108.5(5) . . ?
N9 C22 C24 115.3(5) . . ?
C23 C22 C24 136.2(6) . . ?
N10 C23 C22 106.7(5) . . ?
N10 C23 C25 114.2(6) . . ?
C22 C23 C25 139.1(6) . . ?
O18 C24 O17 125.9(7) . . ?
O18 C24 C22 121.9(6) . . ?
O17 C24 C22 112.3(6) . . ?
O19 C25 O20 125.2(6) . . ?
O19 C25 C23 122.3(6) . . ?
O20 C25 C23 112.5(6) . . ?
N12 C26 N11 111.9(5) . . ?
N11 C27 C28 106.6(6) . . ?
N11 C27 C29 115.1(5) . . ?
C28 C27 C29 138.3(6) . . ?
N12 C28 C27 108.9(5) . . ?
N12 C28 C30 114.1(6) . . ?
C27 C28 C30 136.8(6) . . ?
O22 C29 O21 124.9(7) . . ?
O22 C29 C27 123.4(7) . . ?
O21 C29 C27 111.7(5) . . ?
O24 C30 O23 122.6(6) . . ?
O24 C30 C28 117.0(7) . . ?
O23 C30 C28 120.3(7) . . ?
C35 C31 N13 117.0(8) 2_676 . ?
N13 C32 C33 117.3(8) . . ?
C32 C33 N14 108.1(7) . . ?
N14 C34 C35 107.8(10) . . ?
C31 C35 C34 129.9(13) 2_676 . ?
N15 C36 C40 108.7(6) . 2_766 ?
N15 C37 C38 111.8(6) . . ?
C37 C38 C39 116.9(7) . . ?
N16 C39 C38 111.9(6) . . ?
N16 C40 C36 112.2(5) . 2_766 ?
C42 C41 C45 118.3(12) . 2_655 ?
N17 C42 C41 108.6(9) . . ?
N17 C43 C44 107.2(8) . . ?
N18 C44 C43 109.5(9) . . ?
N18 C45 C41 107.0(9) . 2_655 ?
C47 C46 N19 106.4(8) . . ?
C46 C47 N20 105.6(8) . . ?
C49 C48 N20 111.1(9) . . ?
C48 C49 C50 113.5(9) . . ?
N21 C50 C49 117.4(10) . . ?
C52 C51 N21 108.2(9) . . ?
C51 C52 N22 106.2(8) . . ?
N22 C53 C54 111.5(8) . . ?
C53 C54 C55 111.8(8) . . ?
N19 C55 C54 114.8(7) . . ?
N23 C56 C60 111.6(7) . 2 ?
N23 C57 C58 108.5(6) . . ?
N24 C58 C57 105.0(7) . . ?
N24 C59 C60 113.0(7) . . ?
C59 C60 C56 111.7(8) . 2 ?
C65 C61 N26 107.7(12) 2_776 . ?
C63 C62 N26 111.0(10) . . ?
C62 C63 C64 109.9(11) . . ?
N25 C64 C63 110.9(8) . . ?
C61 C65 N25 109.8(11) 2_776 . ?
C4 O1 Co1 116.9(4) . . ?
C5 O4 Co2 116.7(4) . . ?
C9 O5 Co2 116.5(4) . . ?
C10 O8 Co3 115.7(4) . . ?
C14 O9 Co3 115.1(4) . . ?
C15 O12 Co4 117.0(4) . . ?
C19 O13 Co4 116.5(4) . . ?
C20 O15 Ni1 135.7(5) . . ?
C20 O16 Co1 116.3(4) . . ?
C24 O17 Co1 118.0(4) . . ?
C25 O20 Co3 116.9(4) . 2_666 ?
C29 O21 Co2 116.3(4) . . ?
C30 O24 Co4 115.5(4) . 2_666 ?

loop_
_geom_bond_atom_site_label_1
_geom_bond_atom_site_label_2
_geom_bond_distance
_geom_bond_site_symmetry_2
_geom_bond_publ_flag
Co1 O16 1.971(5) . ?
Co1 N9 1.981(5) . ?
Co1 N8 1.981(5) . ?
Co1 O17 1.983(5) . ?
Co1 N1 1.986(5) . ?
Co1 O1 1.988(5) . ?
Co2 N2 1.882(5) . ?
Co2 N11 1.887(5) . ?
Co2 O5 1.907(5) . ?
Co2 O4 1.912(4) . ?
Co2 N3 1.913(5) . ?
Co2 O21 1.922(4) . ?
Co3 N5 1.897(5) . ?
Co3 N4 1.909(5) . ?
Co3 O8 1.914(4) . ?
Co3 N10 1.916(5) 2_666 ?
Co3 O9 1.925(4) . ?
Co3 O20 1.926(4) 2_666 ?
Co4 N7 2.011(5) . ?
Co4 N12 2.020(5) 2_666 ?
Co4 O24 2.040(5) 2_666 ?
Co4 N6 2.044(4) . ?
Co4 O12 2.046(5) . ?
Co4 O13 2.052(5) . ?
Ni1 N14 2.044(6) . ?
Ni1 N14 2.044(6) 2_676 ?
Ni1 N13 2.056(7) 2_676 ?
Ni1 N13 2.056(7) . ?
Ni1 O15 2.147(4) 2_676 ?
Ni1 O15 2.147(4) . ?
Ni2 N15 2.026(5) . ?
Ni2 N15 2.026(5) 2_766 ?
Ni2 N16 2.071(5) 2_766 ?
Ni2 N16 2.071(5) . ?
Ni2 O26 2.219(4) 2_766 ?
Ni2 O26 2.219(4) . ?
Ni3 N18 2.004(9) . ?
Ni3 N18 2.004(9) 2_655 ?
Ni3 N17 2.028(8) . ?
Ni3 N17 2.028(8) 2_655 ?
Ni3 O27 2.342(8) 2_655 ?
Ni3 O27 2.342(8) . ?
Ni4 N22 1.943(7) . ?
Ni4 N20 1.944(7) . ?
Ni4 N19 1.946(7) . ?
Ni4 N21 1.968(8) . ?
Ni5 N23 1.920(5) . ?
Ni5 N23 1.920(5) 2 ?
Ni5 N24 1.946(6) 2 ?
Ni5 N24 1.946(6) . ?
Ni6 N25 1.914(8) 2_776 ?
Ni6 N25 1.914(8) . ?
Ni6 N26 1.922(7) 2_776 ?
Ni6 N26 1.922(7) . ?
N1 C1 1.314(7) . ?
N1 C2 1.381(8) . ?
N2 C1 1.345(8) . ?
N2 C3 1.364(7) . ?
N3 C6 1.312(7) . ?
N3 C7 1.365(7) . ?
N4 C6 1.340(7) . ?
N4 C8 1.374(7) . ?
N5 C11 1.316(7) . ?
N5 C12 1.366(7) . ?
N6 C11 1.339(7) . ?
N6 C13 1.364(7) . ?
N7 C16 1.316(7) . ?
N7 C17 1.373(7) . ?
N8 C16 1.347(7) . ?
N8 C18 1.351(7) . ?
N9 C21 1.332(7) . ?
N9 C22 1.359(7) . ?
N10 C21 1.322(7) . ?
N10 C23 1.369(7) . ?
N10 Co3 1.916(5) 2_666 ?
N11 C26 1.346(7) . ?
N11 C27 1.369(7) . ?
N12 C26 1.319(7) . ?
N12 C28 1.365(7) . ?
N12 Co4 2.020(5) 2_666 ?
N13 C32 1.383(10) . ?
N13 C31 1.448(10) . ?
N14 C34 1.327(14) . ?
N14 C33 1.595(12) . ?
N15 C36 1.465(8) . ?
N15 C37 1.491(9) . ?
N16 C40 1.461(9) . ?
N16 C39 1.465(10) . ?
N17 C42 1.417(11) . ?
N17 C43 1.486(10) . ?
N18 C44 1.453(11) . ?
N18 C45 1.483(12) . ?
N19 C55 1.467(10) . ?
N19 C46 1.492(10) . ?
N20 C48 1.481(11) . ?
N20 C47 1.497(11) . ?
N21 C50 1.397(13) . ?
N21 C51 1.467(11) . ?
N22 C53 1.458(11) . ?
N22 C52 1.505(11) . ?
N23 C56 1.417(10) . ?
N23 C57 1.485(9) . ?
N24 C59 1.450(9) . ?
N24 C58 1.463(9) . ?
N25 C65 1.463(12) . ?
N25 C64 1.485(12) . ?
N26 C62 1.488(12) . ?
N26 C61 1.492(13) . ?
C2 C3 1.398(9) . ?
C2 C4 1.487(9) . ?
C3 C5 1.489(10) . ?
C4 O2 1.235(8) . ?
C4 O1 1.265(9) . ?
C5 O3 1.203(8) . ?
C5 O4 1.317(8) . ?
C7 C8 1.354(8) . ?
C7 C9 1.498(8) . ?
C8 C10 1.484(8) . ?
C9 O6 1.242(8) . ?
C9 O5 1.292(8) . ?
C10 O7 1.219(8) . ?
C10 O8 1.304(8) . ?
C12 C13 1.373(8) . ?
C12 C14 1.494(8) . ?
C13 C15 1.489(9) . ?
C14 O10 1.233(7) . ?
C14 O9 1.287(8) . ?
C15 O11 1.243(8) . ?
C15 O12 1.285(8) . ?
C17 C18 1.397(9) . ?
C17 C19 1.458(9) . ?
C18 C20 1.481(9) . ?
C19 O14 1.205(8) . ?
C19 O13 1.288(8) . ?
C20 O15 1.264(8) . ?
C20 O16 1.266(8) . ?
C22 C23 1.377(8) . ?
C22 C24 1.503(9) . ?
C23 C25 1.501(8) . ?
C24 O18 1.205(8) . ?
C24 O17 1.287(7) . ?
C25 O19 1.217(7) . ?
C25 O20 1.284(7) . ?
C27 C28 1.373(8) . ?
C27 C29 1.484(9) . ?
C28 C30 1.486(9) . ?
C29 O22 1.196(7) . ?
C29 O21 1.307(7) . ?
C30 O24 1.247(8) . ?
C30 O23 1.256(8) . ?
C31 C35 1.431(12) 2_676 ?
C32 C33 1.522(13) . ?
C34 C35 1.449(17) . ?
C35 C31 1.431(12) 2_676 ?
C36 C40 1.500(10) 2_766 ?
C37 C38 1.493(10) . ?
C38 C39 1.525(11) . ?
C40 C36 1.500(10) 2_766 ?
C41 C42 1.478(14) . ?
C41 C45 1.515(14) 2_655 ?
C43 C44 1.535(13) . ?
C45 C41 1.515(14) 2_655 ?
C46 C47 1.482(12) . ?
C48 C49 1.465(13) . ?
C49 C50 1.481(14) . ?
C51 C52 1.459(13) . ?
C53 C54 1.489(12) . ?
C54 C55 1.498(12) . ?
C56 C60 1.526(12) 2 ?
C57 C58 1.495(11) . ?
C59 C60 1.513(12) . ?
C60 C56 1.526(12) 2 ?
C61 C65 1.414(15) 2_776 ?
C62 C63 1.476(16) . ?
C63 C64 1.535(15) . ?
C65 C61 1.414(15) 2_776 ?
O20 Co3 1.926(4) 2_666 ?
O24 Co4 2.040(5) 2_666 ?

loop_
_geom_torsion_atom_site_label_1
_geom_torsion_atom_site_label_2
_geom_torsion_atom_site_label_3
_geom_torsion_atom_site_label_4
_geom_torsion
_geom_torsion_site_symmetry_1
_geom_torsion_site_symmetry_2
_geom_torsion_site_symmetry_3
_geom_torsion_site_symmetry_4
_geom_torsion_publ_flag
O16 Co1 N1 C1 158.1(10) . . . . ?
N9 Co1 N1 C1 -9.9(7) . . . . ?
N8 Co1 N1 C1 85.8(7) . . . . ?
O17 Co1 N1 C1 -91.2(7) . . . . ?
O1 Co1 N1 C1 178.8(7) . . . . ?
O16 Co1 N1 C2 -20.9(13) . . . . ?
N9 Co1 N1 C2 171.0(4) . . . . ?
N8 Co1 N1 C2 -93.2(4) . . . . ?
O17 Co1 N1 C2 89.8(4) . . . . ?
O1 Co1 N1 C2 -0.3(4) . . . . ?
N11 Co2 N2 C1 10.5(7) . . . . ?
O5 Co2 N2 C1 -167(2) . . . . ?
O4 Co2 N2 C1 -178.3(7) . . . . ?
N3 Co2 N2 C1 -85.8(7) . . . . ?
O21 Co2 N2 C1 94.5(7) . . . . ?
N11 Co2 N2 C3 -168.9(4) . . . . ?
O5 Co2 N2 C3 14(3) . . . . ?
O4 Co2 N2 C3 2.4(4) . . . . ?
N3 Co2 N2 C3 94.9(4) . . . . ?
O21 Co2 N2 C3 -84.8(4) . . . . ?
N2 Co2 N3 C6 4.3(7) . . . . ?
N11 Co2 N3 C6 -89.7(7) . . . . ?
O5 Co2 N3 C6 179.8(7) . . . . ?
O4 Co2 N3 C6 88.4(7) . . . . ?
O21 Co2 N3 C6 -177.9(13) . . . . ?
N2 Co2 N3 C7 -172.2(4) . . . . ?
N11 Co2 N3 C7 93.8(4) . . . . ?
O5 Co2 N3 C7 3.3(4) . . . . ?
O4 Co2 N3 C7 -88.1(4) . . . . ?
O21 Co2 N3 C7 5.6(19) . . . . ?
N5 Co3 N4 C6 -5.9(7) . . . . ?
O8 Co3 N4 C6 -179.0(7) . . . . ?
N10 Co3 N4 C6 88.0(7) 2_666 . . . ?
O9 Co3 N4 C6 -90.2(6) . . . . ?
O20 Co3 N4 C6 172.7(14) 2_666 . . . ?
N5 Co3 N4 C8 172.3(4) . . . . ?
O8 Co3 N4 C8 -0.9(4) . . . . ?
N10 Co3 N4 C8 -93.9(4) 2_666 . . . ?
O9 Co3 N4 C8 88.0(4) . . . . ?
O20 Co3 N4 C8 -9.1(18) 2_666 . . . ?
N4 Co3 N5 C11 92.2(6) . . . . ?
O8 Co3 N5 C11 -180(73) . . . . ?
N10 Co3 N5 C11 -4.2(7) 2_666 . . . ?
O9 Co3 N5 C11 -177.2(7) . . . . ?
O20 Co3 N5 C11 -87.7(6) 2_666 . . . ?
N4 Co3 N5 C12 -95.6(4) . . . . ?
O8 Co3 N5 C12 -7.6(19) . . . . ?
N10 Co3 N5 C12 168.1(4) 2_666 . . . ?
O9 Co3 N5 C12 -4.9(4) . . . . ?
O20 Co3 N5 C12 84.6(4) 2_666 . . . ?
N7 Co4 N6 C11 -81.8(6) . . . . ?
N12 Co4 N6 C11 13.1(6) 2_666 . . . ?
O24 Co4 N6 C11 93.9(6) 2_666 . . . ?
O12 Co4 N6 C11 -177.1(6) . . . . ?
O13 Co4 N6 C11 -149.2(8) . . . . ?
N7 Co4 N6 C13 91.9(4) . . . . ?
N12 Co4 N6 C13 -173.2(4) 2_666 . . . ?
O24 Co4 N6 C13 -92.4(4) 2_666 . . . ?
O12 Co4 N6 C13 -3.4(4) . . . . ?
O13 Co4 N6 C13 24.5(10) . . . . ?
N12 Co4 N7 C16 -82.6(7) 2_666 . . . ?
O24 Co4 N7 C16 -142.6(9) 2_666 . . . ?
N6 Co4 N7 C16 15.3(7) . . . . ?
O12 Co4 N7 C16 95.6(7) . . . . ?
O13 Co4 N7 C16 -177.7(7) . . . . ?
N12 Co4 N7 C17 95.4(4) 2_666 . . . ?
O24 Co4 N7 C17 35.4(11) 2_666 . . . ?
N6 Co4 N7 C17 -166.7(4) . . . . ?
O12 Co4 N7 C17 -86.4(4) . . . . ?
O13 Co4 N7 C17 0.3(4) . . . . ?
O16 Co1 N8 C16 177.3(6) . . . . ?
N9 Co1 N8 C16 85.9(6) . . . . ?
O17 Co1 N8 C16 147.3(10) . . . . ?
N1 Co1 N8 C16 -13.2(6) . . . . ?
O1 Co1 N8 C16 -95.3(6) . . . . ?
O16 Co1 N8 C18 -3.5(4) . . . . ?
N9 Co1 N8 C18 -94.9(4) . . . . ?
O17 Co1 N8 C18 -33.5(13) . . . . ?
N1 Co1 N8 C18 166.0(4) . . . . ?
O1 Co1 N8 C18 83.9(4) . . . . ?
O16 Co1 N9 C21 -85.9(6) . . . . ?
N8 Co1 N9 C21 -4.3(6) . . . . ?
O17 Co1 N9 C21 -176.3(6) . . . . ?
N1 Co1 N9 C21 91.9(6) . . . . ?
O1 Co1 N9 C21 -176.2(12) . . . . ?
O16 Co1 N9 C22 89.7(4) . . . . ?
N8 Co1 N9 C22 171.3(4) . . . . ?
O17 Co1 N9 C22 -0.8(4) . . . . ?
N1 Co1 N9 C22 -92.6(4) . . . . ?
O1 Co1 N9 C22 -0.7(16) . . . . ?
N2 Co2 N11 C26 -85.7(6) . . . . ?
O5 Co2 N11 C26 94.1(6) . . . . ?
O4 Co2 N11 C26 -157.7(12) . . . . ?
N3 Co2 N11 C26 10.3(7) . . . . ?
O21 Co2 N11 C26 -176.7(7) . . . . ?
N2 Co2 N11 C27 91.0(4) . . . . ?
O5 Co2 N11 C27 -89.2(4) . . . . ?
O4 Co2 N11 C27 19.1(16) . . . . ?
N3 Co2 N11 C27 -173.0(4) . . . . ?
O21 Co2 N11 C27 0.0(4) . . . . ?
N14 Ni1 N13 C32 -8.4(6) . . . . ?
N14 Ni1 N13 C32 171.6(6) 2_676 . . . ?
N13 Ni1 N13 C32 172(100) 2_676 . . . ?
O15 Ni1 N13 C32 -103.1(6) 2_676 . . . ?
O15 Ni1 N13 C32 76.9(6) . . . . ?
N14 Ni1 N13 C31 -153.6(7) . . . . ?
N14 Ni1 N13 C31 26.4(7) 2_676 . . . ?
N13 Ni1 N13 C31 27(100) 2_676 . . . ?
O15 Ni1 N13 C31 111.6(6) 2_676 . . . ?
O15 Ni1 N13 C31 -68.4(6) . . . . ?
N14 Ni1 N14 C34 -124(100) 2_676 . . . ?
N13 Ni1 N14 C34 40.3(10) 2_676 . . . ?
N13 Ni1 N14 C34 -139.7(10) . . . . ?
O15 Ni1 N14 C34 -46.1(10) 2_676 . . . ?
O15 Ni1 N14 C34 133.9(10) . . . . ?
N14 Ni1 N14 C33 5(100) 2_676 . . . ?
N13 Ni1 N14 C33 168.9(5) 2_676 . . . ?
N13 Ni1 N14 C33 -11.1(5) . . . . ?
O15 Ni1 N14 C33 82.5(5) 2_676 . . . ?
O15 Ni1 N14 C33 -97.5(5) . . . . ?
N15 Ni2 N15 C36 -166(100) 2_766 . . . ?
N16 Ni2 N15 C36 165.8(4) . . . . ?
N16 Ni2 N15 C36 -14.2(4) 2_766 . . . ?
O26 Ni2 N15 C36 75.0(4) 2_766 . . . ?
O26 Ni2 N15 C36 -105.0(4) . . . . ?
N15 Ni2 N15 C37 68(100) 2_766 . . . ?
N16 Ni2 N15 C37 39.8(5) . . . . ?
N16 Ni2 N15 C37 -140.2(5) 2_766 . . . ?
O26 Ni2 N15 C37 -51.0(5) 2_766 . . . ?
O26 Ni2 N15 C37 129.0(5) . . . . ?
N15 Ni2 N16 C40 -167.0(4) . . . . ?
N15 Ni2 N16 C40 13.0(4) 2_766 . . . ?
N16 Ni2 N16 C40 82(100) 2_766 . . . ?
O26 Ni2 N16 C40 -76.1(4) 2_766 . . . ?
O26 Ni2 N16 C40 103.9(4) . . . . ?
N15 Ni2 N16 C39 -40.1(5) . . . . ?
N15 Ni2 N16 C39 139.9(5) 2_766 . . . ?
N16 Ni2 N16 C39 -151(100) 2_766 . . . ?
O26 Ni2 N16 C39 50.9(5) 2_766 . . . ?
O26 Ni2 N16 C39 -129.1(5) . . . . ?
N18 Ni3 N17 C42 -142.3(8) . . . . ?
N18 Ni3 N17 C42 37.7(8) 2_655 . . . ?
N17 Ni3 N17 C42 -12(97) 2_655 . . . ?
O27 Ni3 N17 C42 127.1(8) 2_655 . . . ?
O27 Ni3 N17 C42 -52.9(8) . . . . ?
N18 Ni3 N17 C43 -11.2(7) . . . . ?
N18 Ni3 N17 C43 168.8(7) 2_655 . . . ?
N17 Ni3 N17 C43 119(97) 2_655 . . . ?
O27 Ni3 N17 C43 -101.7(6) 2_655 . . . ?
O27 Ni3 N17 C43 78.3(6) . . . . ?
N18 Ni3 N18 C44 175(100) 2_655 . . . ?
N17 Ni3 N18 C44 -18.0(7) . . . . ?
N17 Ni3 N18 C44 162.0(7) 2_655 . . . ?
O27 Ni3 N18 C44 65.5(7) 2_655 . . . ?
O27 Ni3 N18 C44 -114.5(7) . . . . ?
N18 Ni3 N18 C45 53(100) 2_655 . . . ?
N17 Ni3 N18 C45 -140.7(8) . . . . ?
N17 Ni3 N18 C45 39.3(8) 2_655 . . . ?
O27 Ni3 N18 C45 -57.1(8) 2_655 . . . ?
O27 Ni3 N18 C45 122.9(8) . . . . ?
N22 Ni4 N19 C55 41.6(6) . . . . ?
N20 Ni4 N19 C55 -139.4(7) . . . . ?
N21 Ni4 N19 C55 4(15) . . . . ?
N22 Ni4 N19 C46 167.0(6) . . . . ?
N20 Ni4 N19 C46 -14.0(6) . . . . ?
N21 Ni4 N19 C46 130(15) . . . . ?
N22 Ni4 N20 C48 -94(16) . . . . ?
N19 Ni4 N20 C48 -145.6(7) . . . . ?
N21 Ni4 N20 C48 35.1(7) . . . . ?
N22 Ni4 N20 C47 36(16) . . . . ?
N19 Ni4 N20 C47 -15.9(7) . . . . ?
N21 Ni4 N20 C47 164.8(7) . . . . ?
N22 Ni4 N21 C50 150.1(8) . . . . ?
N20 Ni4 N21 C50 -28.9(9) . . . . ?
N19 Ni4 N21 C50 -173(100) . . . . ?
N22 Ni4 N21 C51 20.1(7) . . . . ?
N20 Ni4 N21 C51 -158.8(7) . . . . ?
N19 Ni4 N21 C51 57(15) . . . . ?
N20 Ni4 N22 C53 -95(16) . . . . ?
N19 Ni4 N22 C53 -43.8(7) . . . . ?
N21 Ni4 N22 C53 135.4(7) . . . . ?
N20 Ni4 N22 C52 138(16) . . . . ?
N19 Ni4 N22 C52 -170.9(6) . . . . ?
N21 Ni4 N22 C52 8.4(6) . . . . ?
N23 Ni5 N23 C56 -142(100) 2 . . . ?
N24 Ni5 N23 C56 38.6(7) 2 . . . ?
N24 Ni5 N23 C56 -141.4(7) . . . . ?
N23 Ni5 N23 C57 -15(100) 2 . . . ?
N24 Ni5 N23 C57 165.4(5) 2 . . . ?
N24 Ni5 N23 C57 -14.6(5) . . . . ?
N23 Ni5 N24 C59 -143.5(6) . . . . ?
N23 Ni5 N24 C59 36.5(6) 2 . . . ?
N24 Ni5 N24 C59 20(100) 2 . . . ?
N23 Ni5 N24 C58 -14.5(5) . . . . ?
N23 Ni5 N24 C58 165.5(5) 2 . . . ?
N24 Ni5 N24 C58 149(100) 2 . . . ?
N25 Ni6 N25 C65 -15(100) 2_776 . . . ?
N26 Ni6 N25 C65 -167.9(7) . . . . ?
N26 Ni6 N25 C65 12.1(7) 2_776 . . . ?
N25 Ni6 N25 C64 115(100) 2_776 . . . ?
N26 Ni6 N25 C64 -37.3(7) . . . . ?
N26 Ni6 N25 C64 142.7(7) 2_776 . . . ?
N25 Ni6 N26 C62 -142.5(8) 2_776 . . . ?
N25 Ni6 N26 C62 37.5(8) . . . . ?
N26 Ni6 N26 C62 73(100) 2_776 . . . ?
N25 Ni6 N26 C61 -13.8(7) 2_776 . . . ?
N25 Ni6 N26 C61 166.2(7) . . . . ?
N26 Ni6 N26 C61 -158(100) 2_776 . . . ?
C2 N1 C1 N2 0.0(7) . . . . ?
Co1 N1 C1 N2 -179.1(5) . . . . ?
C3 N2 C1 N1 -0.2(7) . . . . ?
Co2 N2 C1 N1 -179.6(5) . . . . ?
C1 N1 C2 C3 0.3(7) . . . . ?
Co1 N1 C2 C3 179.6(4) . . . . ?
C1 N1 C2 C4 -179.5(5) . . . . ?
Co1 N1 C2 C4 -0.2(6) . . . . ?
C1 N2 C3 C2 0.4(7) . . . . ?
Co2 N2 C3 C2 179.9(4) . . . . ?
C1 N2 C3 C5 -178.3(5) . . . . ?
Co2 N2 C3 C5 1.3(7) . . . . ?
N1 C2 C3 N2 -0.4(7) . . . . ?
C4 C2 C3 N2 179.3(7) . . . . ?
N1 C2 C3 C5 177.8(7) . . . . ?
C4 C2 C3 C5 -2.5(14) . . . . ?
N1 C2 C4 O2 177.2(6) . . . . ?
C3 C2 C4 O2 -2.5(12) . . . . ?
N1 C2 C4 O1 0.8(8) . . . . ?
C3 C2 C4 O1 -178.9(7) . . . . ?
N2 C3 C5 O3 173.6(6) . . . . ?
C2 C3 C5 O3 -4.5(12) . . . . ?
N2 C3 C5 O4 -6.1(8) . . . . ?
C2 C3 C5 O4 175.8(7) . . . . ?
C7 N3 C6 N4 -1.2(7) . . . . ?
Co2 N3 C6 N4 -177.9(5) . . . . ?
C8 N4 C6 N3 1.9(6) . . . . ?
Co3 N4 C6 N3 -179.9(5) . . . . ?
C6 N3 C7 C8 0.0(7) . . . . ?
Co2 N3 C7 C8 177.7(4) . . . . ?
C6 N3 C7 C9 178.1(5) . . . . ?
Co2 N3 C7 C9 -4.2(6) . . . . ?
N3 C7 C8 N4 1.1(7) . . . . ?
C9 C7 C8 N4 -176.2(7) . . . . ?
N3 C7 C8 C10 -176.3(7) . . . . ?
C9 C7 C8 C10 6.3(14) . . . . ?
C6 N4 C8 C7 -1.8(6) . . . . ?
Co3 N4 C8 C7 179.4(4) . . . . ?
C6 N4 C8 C10 176.3(5) . . . . ?
Co3 N4 C8 C10 -2.5(6) . . . . ?
C8 C7 C9 O6 -0.7(13) . . . . ?
N3 C7 C9 O6 -178.0(6) . . . . ?
C8 C7 C9 O5 -179.8(7) . . . . ?
N3 C7 C9 O5 2.9(8) . . . . ?
C7 C8 C10 O7 5.2(12) . . . . ?
N4 C8 C10 O7 -172.1(6) . . . . ?
C7 C8 C10 O8 -176.5(7) . . . . ?
N4 C8 C10 O8 6.2(7) . . . . ?
C12 N5 C11 N6 2.7(6) . . . . ?
Co3 N5 C11 N6 175.3(4) . . . . ?
C13 N6 C11 N5 -2.5(6) . . . . ?
Co4 N6 C11 N5 171.5(4) . . . . ?
C11 N5 C12 C13 -1.7(6) . . . . ?
Co3 N5 C12 C13 -176.6(4) . . . . ?
C11 N5 C12 C14 -179.1(5) . . . . ?
Co3 N5 C12 C14 6.0(6) . . . . ?
C11 N6 C13 C12 1.3(6) . . . . ?
Co4 N6 C13 C12 -174.7(4) . . . . ?
C11 N6 C13 C15 -178.5(5) . . . . ?
Co4 N6 C13 C15 5.4(6) . . . . ?
N5 C12 C13 N6 0.3(6) . . . . ?
C14 C12 C13 N6 176.6(7) . . . . ?
N5 C12 C13 C15 -180.0(6) . . . . ?
C14 C12 C13 C15 -3.6(13) . . . . ?
N5 C12 C14 O10 175.6(6) . . . . ?
C13 C12 C14 O10 -0.6(12) . . . . ?
N5 C12 C14 O9 -3.8(7) . . . . ?
C13 C12 C14 O9 179.9(7) . . . . ?
N6 C13 C15 O11 176.4(6) . . . . ?
C12 C13 C15 O11 -3.4(11) . . . . ?
N6 C13 C15 O12 -5.0(8) . . . . ?
C12 C13 C15 O12 175.3(6) . . . . ?
C17 N7 C16 N8 0.7(7) . . . . ?
Co4 N7 C16 N8 178.7(4) . . . . ?
C18 N8 C16 N7 -1.4(7) . . . . ?
Co1 N8 C16 N7 177.9(4) . . . . ?
C16 N7 C17 C18 0.2(7) . . . . ?
Co4 N7 C17 C18 -178.5(4) . . . . ?
C16 N7 C17 C19 -176.6(6) . . . . ?
Co4 N7 C17 C19 4.7(7) . . . . ?
C16 N8 C18 C17 1.5(7) . . . . ?
Co1 N8 C18 C17 -178.0(4) . . . . ?
C16 N8 C18 C20 -173.9(5) . . . . ?
Co1 N8 C18 C20 6.6(7) . . . . ?
N7 C17 C18 N8 -1.1(7) . . . . ?
C19 C17 C18 N8 175.0(7) . . . . ?
N7 C17 C18 C20 172.7(7) . . . . ?
C19 C17 C18 C20 -11.1(14) . . . . ?
N7 C17 C19 O14 166.5(7) . . . . ?
C18 C17 C19 O14 -9.3(14) . . . . ?
N7 C17 C19 O13 -9.5(9) . . . . ?
C18 C17 C19 O13 174.7(7) . . . . ?
N8 C18 C20 O15 168.5(6) . . . . ?
C17 C18 C20 O15 -5.1(12) . . . . ?
N8 C18 C20 O16 -7.4(9) . . . . ?
C17 C18 C20 O16 179.0(7) . . . . ?
C23 N10 C21 N9 0.8(6) . . . . ?
Co3 N10 C21 N9 173.6(4) 2_666 . . . ?
C22 N9 C21 N10 -0.3(6) . . . . ?
Co1 N9 C21 N10 175.5(4) . . . . ?
C21 N9 C22 C23 -0.3(6) . . . . ?
Co1 N9 C22 C23 -177.4(4) . . . . ?
C21 N9 C22 C24 179.4(5) . . . . ?
Co1 N9 C22 C24 2.3(6) . . . . ?
C21 N10 C23 C22 -1.0(6) . . . . ?
Co3 N10 C23 C22 -176.0(4) 2_666 . . . ?
C21 N10 C23 C25 178.7(5) . . . . ?
Co3 N10 C23 C25 3.7(6) 2_666 . . . ?
N9 C22 C23 N10 0.8(6) . . . . ?
C24 C22 C23 N10 -178.9(6) . . . . ?
N9 C22 C23 C25 -178.8(6) . . . . ?
C24 C22 C23 C25 1.6(13) . . . . ?
N9 C22 C24 O18 176.6(6) . . . . ?
C23 C22 C24 O18 -3.7(11) . . . . ?
N9 C22 C24 O17 -3.3(7) . . . . ?
C23 C22 C24 O17 176.4(7) . . . . ?
N10 C23 C25 O19 174.5(6) . . . . ?
C22 C23 C25 O19 -6.0(11) . . . . ?
N10 C23 C25 O20 -4.7(7) . . . . ?
C22 C23 C25 O20 174.8(7) . . . . ?
C28 N12 C26 N11 1.7(6) . . . . ?
Co4 N12 C26 N11 177.9(4) 2_666 . . . ?
C27 N11 C26 N12 -0.3(6) . . . . ?
Co2 N11 C26 N12 176.5(5) . . . . ?
C26 N11 C27 C28 -1.2(6) . . . . ?
Co2 N11 C27 C28 -179.0(4) . . . . ?
C26 N11 C27 C29 179.1(5) . . . . ?
Co2 N11 C27 C29 1.3(6) . . . . ?
C26 N12 C28 C27 -2.5(6) . . . . ?
Co4 N12 C28 C27 -179.8(4) 2_666 . . . ?
C26 N12 C28 C30 173.8(5) . . . . ?
Co4 N12 C28 C30 -3.6(6) 2_666 . . . ?
N11 C27 C28 N12 2.3(6) . . . . ?
C29 C27 C28 N12 -178.1(7) . . . . ?
N11 C27 C28 C30 -172.7(7) . . . . ?
C29 C27 C28 C30 6.9(13) . . . . ?
N11 C27 C29 O22 176.9(6) . . . . ?
C28 C27 C29 O22 -2.7(13) . . . . ?
N11 C27 C29 O21 -2.4(8) . . . . ?
C28 C27 C29 O21 178.1(7) . . . . ?
N12 C28 C30 O24 4.3(8) . . . . ?
C27 C28 C30 O24 179.1(7) . . . . ?
N12 C28 C30 O23 -172.8(6) . . . . ?
C27 C28 C30 O23 2.0(12) . . . . ?
C32 N13 C31 C35 -174.0(11) . . . 2_676 ?
Ni1 N13 C31 C35 -33.4(12) . . . 2_676 ?
C31 N13 C32 C33 171.3(8) . . . . ?
Ni1 N13 C32 C33 28.4(10) . . . . ?
N13 C32 C33 N14 -37.7(11) . . . . ?
C34 N14 C33 C32 162.3(8) . . . . ?
Ni1 N14 C33 C32 26.9(8) . . . . ?
C33 N14 C34 C35 179.4(10) . . . . ?
Ni1 N14 C34 C35 -53.0(13) . . . . ?
N14 C34 C35 C31 60.5(18) . . . 2_676 ?
C37 N15 C36 C40 167.9(6) . . . 2_766 ?
Ni2 N15 C36 C40 38.4(6) . . . 2_766 ?
C36 N15 C37 C38 -179.6(6) . . . . ?
Ni2 N15 C37 C38 -56.0(7) . . . . ?
N15 C37 C38 C39 68.1(9) . . . . ?
C40 N16 C39 C38 177.1(6) . . . . ?
Ni2 N16 C39 C38 55.7(7) . . . . ?
C37 C38 C39 N16 -68.8(9) . . . . ?
C39 N16 C40 C36 -166.8(6) . . . 2_766 ?
Ni2 N16 C40 C36 -38.7(7) . . . 2_766 ?
C43 N17 C42 C41 178.9(9) . . . . ?
Ni3 N17 C42 C41 -53.1(12) . . . . ?
C45 C41 C42 N17 71.8(14) 2_655 . . . ?
C42 N17 C43 C44 171.5(9) . . . . ?
Ni3 N17 C43 C44 36.6(9) . . . . ?
C45 N18 C44 C43 170.9(9) . . . . ?
Ni3 N18 C44 C43 43.6(10) . . . . ?
N17 C43 C44 N18 -55.1(11) . . . . ?
C44 N18 C45 C41 -177.7(10) . . . 2_655 ?
Ni3 N18 C45 C41 -57.3(12) . . . 2_655 ?
C55 N19 C46 C47 169.0(8) . . . . ?
Ni4 N19 C46 C47 41.2(9) . . . . ?
N19 C46 C47 N20 -54.2(10) . . . . ?
C48 N20 C47 C46 174.7(8) . . . . ?
Ni4 N20 C47 C46 42.4(9) . . . . ?
C47 N20 C48 C49 174.7(9) . . . . ?
Ni4 N20 C48 C49 -57.8(11) . . . . ?
N20 C48 C49 C50 68.8(13) . . . . ?
C51 N21 C50 C49 172.1(9) . . . . ?
Ni4 N21 C50 C49 45.4(13) . . . . ?
C48 C49 C50 N21 -64.0(14) . . . . ?
C50 N21 C51 C52 -179.4(8) . . . . ?
Ni4 N21 C51 C52 -45.9(9) . . . . ?
N21 C51 C52 N22 53.4(10) . . . . ?
C53 N22 C52 C51 -167.1(8) . . . . ?
Ni4 N22 C52 C51 -35.3(9) . . . . ?
C52 N22 C53 C54 -173.7(7) . . . . ?
Ni4 N22 C53 C54 59.7(9) . . . . ?
N22 C53 C54 C55 -65.7(10) . . . . ?
C46 N19 C55 C54 177.2(8) . . . . ?
Ni4 N19 C55 C54 -58.8(9) . . . . ?
C53 C54 C55 N19 67.5(11) . . . . ?
C57 N23 C56 C60 177.4(7) . . . 2 ?
Ni5 N23 C56 C60 -56.9(10) . . . 2 ?
C56 N23 C57 C58 174.4(7) . . . . ?
Ni5 N23 C57 C58 40.8(7) . . . . ?
C59 N24 C58 C57 172.8(6) . . . . ?
Ni5 N24 C58 C57 39.4(7) . . . . ?
N23 C57 C58 N24 -52.6(8) . . . . ?
C58 N24 C59 C60 176.9(7) . . . . ?
Ni5 N24 C59 C60 -54.9(9) . . . . ?
N24 C59 C60 C56 65.9(10) . . . 2 ?
C62 N26 C61 C65 171.6(9) . . . 2_776 ?
Ni6 N26 C61 C65 38.0(11) . . . 2_776 ?
C61 N26 C62 C63 174.6(9) . . . . ?
Ni6 N26 C62 C63 -58.6(11) . . . . ?
N26 C62 C63 C64 70.0(12) . . . . ?
C65 N25 C64 C63 -174.7(11) . . . . ?
Ni6 N25 C64 C63 56.8(12) . . . . ?
C62 C63 C64 N25 -69.5(13) . . . . ?
C64 N25 C65 C61 -172.5(11) . . . 2_776 ?
Ni6 N25 C65 C61 -37.6(13) . . . 2_776 ?
O2 C4 O1 Co1 -177.2(6) . . . . ?
C2 C4 O1 Co1 -1.0(8) . . . . ?
O16 Co1 O1 C4 176.9(5) . . . . ?
N9 Co1 O1 C4 -92.4(15) . . . . ?
N8 Co1 O1 C4 95.6(5) . . . . ?
O17 Co1 O1 C4 -92.3(5) . . . . ?
N1 Co1 O1 C4 0.8(5) . . . . ?
O3 C5 O4 Co2 -171.6(6) . . . . ?
C3 C5 O4 Co2 8.2(7) . . . . ?
N2 Co2 O4 C5 -6.3(4) . . . . ?
N11 Co2 O4 C5 66.3(15) . . . . ?
O5 Co2 O4 C5 174.6(4) . . . . ?
N3 Co2 O4 C5 -101.7(5) . . . . ?
O21 Co2 O4 C5 85.3(5) . . . . ?
O6 C9 O5 Co2 -179.2(6) . . . . ?
C7 C9 O5 Co2 -0.2(7) . . . . ?
N2 Co2 O5 C9 80(3) . . . . ?
N11 Co2 O5 C9 -97.5(5) . . . . ?
O4 Co2 O5 C9 91.2(5) . . . . ?
N3 Co2 O5 C9 -1.7(5) . . . . ?
O21 Co2 O5 C9 178.6(5) . . . . ?
O7 C10 O8 Co3 171.4(5) . . . . ?
C8 C10 O8 Co3 -6.9(7) . . . . ?
N5 Co3 O8 C10 -84.1(17) . . . . ?
N4 Co3 O8 C10 4.6(4) . . . . ?
N10 Co3 O8 C10 100.3(4) 2_666 . . . ?
O9 Co3 O8 C10 -86.7(4) . . . . ?
O20 Co3 O8 C10 -176.4(4) 2_666 . . . ?
O10 C14 O9 Co3 -179.7(5) . . . . ?
C12 C14 O9 Co3 -0.2(6) . . . . ?
N5 Co3 O9 C14 2.8(4) . . . . ?
N4 Co3 O9 C14 98.3(4) . . . . ?
O8 Co3 O9 C14 -177.5(4) . . . . ?
N10 Co3 O9 C14 -67.2(16) 2_666 . . . ?
O20 Co3 O9 C14 -88.4(4) 2_666 . . . ?
O11 C15 O12 Co4 -179.6(5) . . . . ?
C13 C15 O12 Co4 1.9(7) . . . . ?
N7 Co4 O12 C15 -92.9(5) . . . . ?
N12 Co4 O12 C15 77.2(12) 2_666 . . . ?
O24 Co4 O12 C15 96.7(5) 2_666 . . . ?
N6 Co4 O12 C15 0.7(5) . . . . ?
O13 Co4 O12 C15 -172.8(5) . . . . ?
O14 C19 O13 Co4 -166.6(7) . . . . ?
C17 C19 O13 Co4 9.4(8) . . . . ?
N7 Co4 O13 C19 -5.8(5) . . . . ?
N12 Co4 O13 C19 -99.1(5) 2_666 . . . ?
O24 Co4 O13 C19 -179.3(5) 2_666 . . . ?
N6 Co4 O13 C19 63.3(10) . . . . ?
O12 Co4 O13 C19 90.7(5) . . . . ?
O16 C20 O15 Ni1 14.1(12) . . . . ?
C18 C20 O15 Ni1 -161.4(5) . . . . ?
N14 Ni1 O15 C20 -122.4(7) . . . . ?
N14 Ni1 O15 C20 57.6(7) 2_676 . . . ?
N13 Ni1 O15 C20 -29.2(7) 2_676 . . . ?
N13 Ni1 O15 C20 150.8(7) . . . . ?
O15 Ni1 O15 C20 5(100) 2_676 . . . ?
O15 C20 O16 Co1 -171.2(5) . . . . ?
C18 C20 O16 Co1 4.4(8) . . . . ?
N9 Co1 O16 C20 93.9(5) . . . . ?
N8 Co1 O16 C20 -0.7(5) . . . . ?
O17 Co1 O16 C20 174.8(5) . . . . ?
N1 Co1 O16 C20 -74.3(13) . . . . ?
O1 Co1 O16 C20 -94.7(5) . . . . ?
O18 C24 O17 Co1 -177.2(5) . . . . ?
C22 C24 O17 Co1 2.7(7) . . . . ?
O16 Co1 O17 C24 -93.3(5) . . . . ?
N9 Co1 O17 C24 -1.2(4) . . . . ?
N8 Co1 O17 C24 -63.5(13) . . . . ?
N1 Co1 O17 C24 97.0(5) . . . . ?
O1 Co1 O17 C24 178.8(5) . . . . ?
O19 C25 O20 Co3 -175.7(5) . . . 2_666 ?
C23 C25 O20 Co3 3.5(6) . . . 2_666 ?
O22 C29 O21 Co2 -176.9(6) . . . . ?
C27 C29 O21 Co2 2.4(7) . . . . ?
N2 Co2 O21 C29 -94.7(5) . . . . ?
N11 Co2 O21 C29 -1.4(5) . . . . ?
O5 Co2 O21 C29 89.8(5) . . . . ?
O4 Co2 O21 C29 -178.5(5) . . . . ?
N3 Co2 O21 C29 87.5(17) . . . . ?
O23 C30 O24 Co4 174.2(6) . . . 2_666 ?
C28 C30 O24 Co4 -2.8(8) . . . 2_666 ?
